data_7715184
loop_
_publ_author_name
'Rabelo, Renato'
'Toma, Luminita'
'Julve, Miguel'
'Lloret, Francesc'
'Pas&#xe1;n, Jorge'
'Cangussu, Danielle'
'Ruiz-Garc&#xed;a, Rafael'
'Cano, Joan'

_publ_section_title
;
 How the spin state tunes the slow magnetic relaxation field dependence in
 spin crossover cobalt(II) complexes.
;
_journal_issue 12
_journal_name_full 'Dalton transactions (Cambridge, England : 2003)'
_journal_page_first 5507
_journal_page_last 5520
_journal_paper_doi 10.1039/d4dt00059e
_journal_volume 53
_journal_year 2024
_chemical_formula_moiety 'C38 H26 Br4 Co N6, 2(Cl O4)'
_chemical_formula_sum 'C38 H26 Br4 Cl2 Co N6 O8'
_chemical_formula_weight 1144.12
_space_group_crystal_system monoclinic
_space_group_IT_number 14
_space_group_name_Hall '-P 2yn'
_space_group_name_H-M_alt 'P 1 21/n 1'
_atom_sites_solution_hydrogens geom
_audit_creation_date 2020-09-30
_audit_creation_method
;
Olex2 1.2
(compiled 2018.05.29 svn.r3510 for OlexSys, GUI svn.r5506)
;
_audit_update_record
;
2020-10-26 deposited with the CCDC.	2024-02-20 downloaded from the CCDC.
;
_cell_angle_alpha 90
_cell_angle_beta 93.8740(10)
_cell_angle_gamma 90
_cell_formula_units_Z 12
_cell_length_a 8.19780(10)
_cell_length_b 41.0395(6)
_cell_length_c 36.5103(4)
_cell_measurement_reflns_used 14758
_cell_measurement_temperature 150.0(1)
_cell_measurement_theta_max 26.0050
_cell_measurement_theta_min 1.8530
_cell_volume 12255.2(3)
_computing_cell_refinement 'CrysAlisPro 1.171.39.46e (Rigaku OD, 2018)'
_computing_data_collection 'CrysAlisPro 1.171.39.46e (Rigaku OD, 2018)'
_computing_data_reduction 'CrysAlisPro 1.171.39.46e (Rigaku OD, 2018)'
_computing_molecular_graphics 'Olex2 (Dolomanov et al., 2009)'
_computing_publication_material 'Olex2 (Dolomanov et al., 2009)'
_computing_structure_refinement 'ShelXL (Sheldrick, 2015)'
_computing_structure_solution 'SHELXT (Sheldrick, 2015)'
_diffrn_ambient_environment N~2~
_diffrn_ambient_temperature 150.00(10)
_diffrn_detector 'CCD plate'
_diffrn_detector_area_resol_mean 16.2536
_diffrn_detector_type EosS2
_diffrn_measured_fraction_theta_full 0.992
_diffrn_measured_fraction_theta_max 0.876
_diffrn_measurement_device 'four-circle diffractometer'
_diffrn_measurement_device_type 'SuperNova, Dualflex, EosS2'
_diffrn_measurement_method '\w scans'
_diffrn_radiation_monochromator graphite
_diffrn_radiation_type MoK\a
_diffrn_radiation_wavelength 0.71073
_diffrn_reflns_av_R_equivalents 0.0366
_diffrn_reflns_av_unetI/netI 0.0520
_diffrn_reflns_Laue_measured_fraction_full 0.992
_diffrn_reflns_Laue_measured_fraction_max 0.876
_diffrn_reflns_limit_h_max 9
_diffrn_reflns_limit_h_min -9
_diffrn_reflns_limit_k_max 48
_diffrn_reflns_limit_k_min -22
_diffrn_reflns_limit_l_max 46
_diffrn_reflns_limit_l_min -45
_diffrn_reflns_number 56042
_diffrn_reflns_point_group_measured_fraction_full 0.992
_diffrn_reflns_point_group_measured_fraction_max 0.876
_diffrn_reflns_theta_full 25.242
_diffrn_reflns_theta_max 26.999
_diffrn_reflns_theta_min 1.590
_diffrn_source 'fine-focus sealed X-ray tube'
_diffrn_source_type 'Enhance (Mo) X-ray Source'
_exptl_absorpt_coefficient_mu 4.523
_exptl_absorpt_correction_T_max 1.000
_exptl_absorpt_correction_T_min 0.334
_exptl_absorpt_correction_type gaussian
_exptl_absorpt_process_details
;
CrysAlisPro 1.171.39.46e (Rigaku Oxford Diffraction, 2018)
Numerical absorption correction based on gaussian integration over
			a multifaceted crystal model
Empirical absorption correction using spherical harmonics,
 implemented in SCALE3 ABSPACK scaling algorithm.
;
_exptl_crystal_colour red
_exptl_crystal_density_diffrn 1.860
_exptl_crystal_description sheet
_exptl_crystal_F_000 6732
_exptl_crystal_preparation 'Magnetic properties'
_exptl_crystal_size_max 0.261
_exptl_crystal_size_mid 0.174
_exptl_crystal_size_min 0.066
_refine_diff_density_max 1.922
_refine_diff_density_min -0.866
_refine_diff_density_rms 0.110
_refine_ls_extinction_method none
_refine_ls_goodness_of_fit_ref 1.080
_refine_ls_hydrogen_treatment constr
_refine_ls_matrix_type full
_refine_ls_number_parameters 1680
_refine_ls_number_reflns 23462
_refine_ls_number_restraints 62
_refine_ls_restrained_S_all 1.080
_refine_ls_R_factor_all 0.0899
_refine_ls_R_factor_gt 0.0625
_refine_ls_shift/su_max 0.002
_refine_ls_shift/su_mean 0.000
_refine_ls_structure_factor_coef Fsqd
_refine_ls_weighting_details 'w=1/[\s^2^(Fo^2^)+(0.0411P)^2^+57.8303P] where P=(Fo^2^+2Fc^2^)/3'
_refine_ls_weighting_scheme calc
_refine_ls_wR_factor_gt 0.1269
_refine_ls_wR_factor_ref 0.1391
_reflns_Friedel_coverage 0.000
_reflns_number_gt 17684
_reflns_number_total 23462
_reflns_threshold_expression 'I > 2\s(I)'
_cod_data_source_file d4dt00059e2.cif
_cod_data_source_block compound_4
_cod_depositor_comments 'Adding full bibliography for 7715184--7715187.cif.'
_cod_database_code 7715184
_shelx_shelxl_version_number 2018/3
_shelx_space_group_comment
;
The symmetry employed for this shelxl refinement is uniquely defined
by the following loop, which should always be used as a source of
symmetry information in preference to the above space-group names.
They are only intended as comments.
;
_shelx_estimated_absorpt_t_max 0.742
_shelx_estimated_absorpt_t_min 0.386
_olex2_refinement_description
;
1. Fixed Uiso
 At 1.2 times of:
  All C(H) groups
2. Restrained distances
 C33B-N6
 1.45 with sigma of 0.02
 C33-N6
 1.45 with sigma of 0.02
 Cl2-O5 = Cl2-O6 = Cl2-O7 = Cl2-O8
 1.42 with sigma of 0.02
 O5-O6 = O5-O7 = O5-O8 = O6-O7 = O6-O8 = O7-O8
 2.32 with sigma of 0.02
 Cl2B-O5B = Cl2B-O6B = Cl2B-O7B = Cl2B-O8B
 1.42 with sigma of 0.02
 O5B-O6B = O5B-O7B = O5B-O8B = O6B-O7B = O6B-O8B = O7B-O8B
 2.32 with sigma of 0.02
 Cl3-O9 = Cl3-O10 = Cl3-O11 = Cl3-O12
 1.42 with sigma of 0.02
 O9-O10 = O9-O11 = O9-O12 = O10-O11 = O10-O12 = O11-O12
 2.32 with sigma of 0.02
 Cl3B-O9B = Cl3B-O10B = Cl3B-O11B = Cl3B-O12B
 1.42 with sigma of 0.02
 O9B-O10B = O9B-O11B = O9B-O12B = O10B-O11B = O10B-O12B = O11B-O12B
 2.32 with sigma of 0.02
 Cl5-O17 = Cl5-O18 = Cl5-O19 = Cl5-O20
 1.42 with sigma of 0.02
 O17-O18 = O17-O19 = O17-O20 = O18-O19 = O18-O20 = O19-O20
 2.32 with sigma of 0.02
 Cl5B-O17B = Cl5B-O18B = Cl5B-O19B = Cl5B-O20B
 1.42 with sigma of 0.02
 O17B-O18B = O17B-O19B = O17B-O20B = O18B-O19B = O18B-O20B = O19B-O20B
 2.32 with sigma of 0.02
3. Uiso/Uaniso restraints and constraints
Uanis(O5) = Uanis(O5B)
Uanis(O6) = Uanis(O6B)
Uanis(O7) = Uanis(O7B)
Uanis(O8) = Uanis(O8B)
Uanis(O17) = Uanis(O17B)
Uanis(O18) = Uanis(O18B)
Uanis(O19) = Uanis(O19B)
Uanis(O20) = Uanis(O20B)
Uanis(Cl2) = Uanis(Cl2B)
Uanis(Cl5) = Uanis(Cl5B)
Uanis(C33) = Uanis(C33B)
Uanis(C34) = Uanis(C34B)
Uanis(C35) = Uanis(C35B)
Uanis(C36) = Uanis(C36B)
Uanis(C37) = Uanis(C37B)
Uanis(C38) = Uanis(C38B)
Uanis(C71) = Uanis(C71B)
Uanis(C72) = Uanis(C72B)
Uanis(C73) = Uanis(C73B)
Uanis(C74) = Uanis(C74B)
Uanis(C75) = Uanis(C75B)
Uanis(C76) = Uanis(C76B)
4. Others
 Sof(C71B)=Sof(C72B)=Sof(H72B)=Sof(C73B)=Sof(H73B)=Sof(C74B)=Sof(H74B)=
 Sof(C75B)=Sof(C76B)=Sof(H76B)=Sof(Br8B)=1-FVAR(1)
 Sof(C71)=Sof(C72)=Sof(H72)=Sof(C73)=Sof(C74)=Sof(H74)=Sof(C75)=Sof(H75)=
 Sof(C76)=Sof(H76)=Sof(Br8)=FVAR(1)
 Sof(C33B)=Sof(C34B)=Sof(H34B)=Sof(C35B)=Sof(C36B)=Sof(H36B)=Sof(C37B)=
 Sof(H37B)=Sof(C38B)=Sof(H38B)=Sof(Br4B)=1-FVAR(2)
 Sof(C33)=Sof(C34)=Sof(H34)=Sof(C35)=Sof(H35)=Sof(C36)=Sof(H36)=Sof(C37)=
 Sof(C38)=Sof(H38)=Sof(Br4)=FVAR(2)
 Sof(Cl2B)=Sof(O5B)=Sof(O6B)=Sof(O7B)=Sof(O8B)=1-FVAR(3)
 Sof(Cl2)=Sof(O5)=Sof(O6)=Sof(O7)=Sof(O8)=FVAR(3)
 Sof(Cl5B)=Sof(O17B)=Sof(O18B)=Sof(O19B)=Sof(O20B)=1-FVAR(4)
 Sof(Cl5)=Sof(O17)=Sof(O18)=Sof(O19)=Sof(O20)=FVAR(4)
 Sof(Cl3B)=Sof(O9B)=Sof(O10B)=Sof(O11B)=Sof(O12B)=1-FVAR(5)
 Sof(Cl3)=Sof(O9)=Sof(O10)=Sof(O11)=Sof(O12)=FVAR(5)
5.a Aromatic/amide H refined with riding coordinates:
 C2(H2), C4(H4), C5(H5), C6(H6), C7(H7), C9(H9), C10(H10), C11(H11), C13(H13),
 C15(H15), C16(H16), C17(H17), C19(H19), C21(H21), C22(H22), C23(H23), C25(H25),
  C26(H26), C28(H28), C29(H29), C30(H30), C32(H32), C34(H34), C35(H35),
 C36(H36), C38(H38), C34B(H34B), C36B(H36B), C37B(H37B), C38B(H38B), C40(H40),
 C41(H41), C42(H42), C44(H44), C45(H45), C47(H47), C48(H48), C49(H49), C51(H51),
  C53(H53), C54(H54), C55(H55), C57(H57), C59(H59), C60(H60), C61(H61),
 C63(H63), C64(H64), C66(H66), C67(H67), C68(H68), C70(H70), C72(H72), C74(H74),
  C75(H75), C76(H76), C72B(H72B), C73B(H73B), C74B(H74B), C76B(H76B), C78(H78),
 C79(H79), C80(H80), C82(H82), C83(H83), C85(H85), C86(H86), C87(H87), C89(H89),
  C91(H91), C92(H92), C93(H93), C95(H95), C97(H97), C98(H98), C99(H99),
 C101(H101), C102(H102), C104(H104), C105(H105), C106(H106), C108(H108),
 C110(H110), C111(H111), C112(H112), C114(H114)
5.b Fitted hexagon refined as free rotating group:
 C33(C34,C35,C36,C37,C38), C33B(C34B,C35B,C36B,C37B,C38B), C71(C72,C73,C74,C75,
 C76), C71B(C72B,C73B,C74B,C75B,C76B)
;
_olex2_submission_special_instructions 'No special instructions were received'

loop_
_space_group_symop_operation_xyz
'x, y, z'
'-x+1/2, y+1/2, -z+1/2'
'-x, -y, -z'
'x-1/2, -y-1/2, z-1/2'

loop_
_atom_site_label
_atom_site_type_symbol
_atom_site_fract_x
_atom_site_fract_y
_atom_site_fract_z
_atom_site_U_iso_or_equiv
_atom_site_adp_type
_atom_site_occupancy
_atom_site_site_symmetry_order
_atom_site_calc_flag
_atom_site_refinement_flags_posn
_atom_site_refinement_flags_adp
_atom_site_refinement_flags_occupancy
_atom_site_disorder_assembly
_atom_site_disorder_group
C1 C 0.3746(7) 0.55769(14) 0.60527(15) 0.0255(13) Uani 1 1 d . . . . .
C2 C 0.2716(6) 0.56190(14) 0.57389(15) 0.0248(12) Uani 1 1 d . . . . .
H2 H 0.256953 0.582978 0.563416 0.030 Uiso 1 1 calc R . . . .
C3 C 0.1905(7) 0.53556(14) 0.55789(16) 0.0278(13) Uani 1 1 d . . . . .
C4 C 0.2003(9) 0.50524(16) 0.57387(18) 0.0404(16) Uani 1 1 d . . . . .
H4 H 0.140150 0.487375 0.563351 0.048 Uiso 1 1 calc R . . . .
C5 C 0.2999(10) 0.50143(17) 0.6056(2) 0.050(2) Uani 1 1 d . . . . .
H5 H 0.306409 0.480689 0.617204 0.060 Uiso 1 1 calc R . . . .
C6 C 0.3915(9) 0.52737(16) 0.62123(18) 0.0388(16) Uani 1 1 d . . . . .
H6 H 0.463695 0.524104 0.642374 0.047 Uiso 1 1 calc R . . . .
C7 C 0.4895(7) 0.59169(14) 0.65202(16) 0.0257(13) Uani 1 1 d . . . . .
H7 H 0.445467 0.578301 0.670147 0.031 Uiso 1 1 calc R . . . .
C8 C 0.5869(7) 0.62088(14) 0.66156(15) 0.0243(12) Uani 1 1 d . . . . .
C9 C 0.6297(8) 0.63418(16) 0.69587(16) 0.0341(15) Uani 1 1 d . . . . .
H9 H 0.598380 0.623806 0.717575 0.041 Uiso 1 1 calc R . . . .
C10 C 0.7184(8) 0.66272(16) 0.69777(17) 0.0348(15) Uani 1 1 d . . . . .
H10 H 0.747353 0.672181 0.721057 0.042 Uiso 1 1 calc R . . . .
C11 C 0.7660(8) 0.67780(15) 0.66641(16) 0.0316(14) Uani 1 1 d . . . . .
H11 H 0.825108 0.697716 0.667811 0.038 Uiso 1 1 calc R . . . .
C12 C 0.7252(7) 0.66309(14) 0.63277(15) 0.0252(13) Uani 1 1 d . . . . .
C13 C 0.7740(7) 0.67242(14) 0.59684(15) 0.0265(13) Uani 1 1 d . . . . .
H13 H 0.828014 0.692429 0.592671 0.032 Uiso 1 1 calc R . . . .
C14 C 0.7772(7) 0.65963(15) 0.53407(15) 0.0291(14) Uani 1 1 d . . . . .
C15 C 0.7404(8) 0.69029(16) 0.51954(17) 0.0377(16) Uani 1 1 d . . . . .
H15 H 0.688666 0.706172 0.533724 0.045 Uiso 1 1 calc R . . . .
C16 C 0.7799(10) 0.69735(17) 0.48417(18) 0.0465(18) Uani 1 1 d . . . . .
H16 H 0.754251 0.718232 0.474134 0.056 Uiso 1 1 calc R . . . .
C17 C 0.8548(9) 0.67500(18) 0.46341(18) 0.0444(18) Uani 1 1 d . . . . .
H17 H 0.883343 0.680279 0.439326 0.053 Uiso 1 1 calc R . . . .
C18 C 0.8889(7) 0.64422(17) 0.47819(16) 0.0349(15) Uani 1 1 d . . . . .
C19 C 0.8517(7) 0.63624(16) 0.51357(16) 0.0309(14) Uani 1 1 d . . . . .
H19 H 0.876681 0.615286 0.523485 0.037 Uiso 1 1 calc R . . . .
C20 C 0.8945(7) 0.56987(14) 0.62760(16) 0.0258(13) Uani 1 1 d . . . . .
C21 C 0.9124(8) 0.53904(16) 0.64386(17) 0.0352(15) Uani 1 1 d . . . . .
H21 H 0.854263 0.520785 0.633689 0.042 Uiso 1 1 calc R . . . .
C22 C 1.0175(8) 0.53578(17) 0.67531(18) 0.0412(17) Uani 1 1 d . . . . .
H22 H 1.033744 0.514842 0.686041 0.049 Uiso 1 1 calc R . . . .
C23 C 1.0982(8) 0.56222(17) 0.69119(16) 0.0352(15) Uani 1 1 d . . . . .
H23 H 1.169372 0.559770 0.712651 0.042 Uiso 1 1 calc R . . . .
C24 C 1.0727(7) 0.59250(16) 0.67495(16) 0.0311(14) Uani 1 1 d . . . . .
C25 C 0.9747(7) 0.59669(15) 0.64324(15) 0.0274(13) Uani 1 1 d . . . . .
H25 H 0.962211 0.617599 0.632250 0.033 Uiso 1 1 calc R . . . .
C26 C 0.7685(7) 0.55280(15) 0.57106(16) 0.0276(13) Uani 1 1 d . . . . .
H26 H 0.823976 0.532524 0.573637 0.033 Uiso 1 1 calc R . . . .
C27 C 0.6564(7) 0.55968(14) 0.53948(15) 0.0259(13) Uani 1 1 d . . . . .
C28 C 0.6334(7) 0.53942(16) 0.50878(17) 0.0338(15) Uani 1 1 d . . . . .
H28 H 0.689000 0.519146 0.507937 0.041 Uiso 1 1 calc R . . . .
C29 C 0.5290(7) 0.54932(17) 0.47976(17) 0.0376(16) Uani 1 1 d . . . . .
H29 H 0.512903 0.535978 0.458560 0.045 Uiso 1 1 calc R . . . .
C30 C 0.4485(8) 0.57846(17) 0.48157(17) 0.0364(16) Uani 1 1 d . . . . .
H30 H 0.377265 0.585608 0.461566 0.044 Uiso 1 1 calc R . . . .
C31 C 0.4721(7) 0.59745(15) 0.51298(15) 0.0281(13) Uani 1 1 d . . . . .
C32 C 0.3814(7) 0.62688(16) 0.51981(16) 0.0319(14) Uani 1 1 d . . . . .
H32 H 0.311037 0.636389 0.501007 0.038 Uiso 1 1 calc R . . . .
C33 C 0.3129(11) 0.66876(14) 0.55858(18) 0.0308(18) Uani 0.831(2) 1 d D . P A 1
C34 C 0.2490(12) 0.68949(18) 0.53111(13) 0.046(2) Uani 0.831(2) 1 d G . P A 1
H34 H 0.262127 0.684479 0.506078 0.056 Uiso 0.831(2) 1 calc R . P A 1
C35 C 0.1659(10) 0.71753(16) 0.54028(15) 0.056(3) Uani 0.831(2) 1 d G . P A 1
H35 H 0.122208 0.731699 0.521505 0.068 Uiso 0.831(2) 1 calc R . P A 1
C36 C 0.1466(8) 0.72486(12) 0.57690(17) 0.048(2) Uani 0.831(2) 1 d G . P A 1
H36 H 0.089821 0.744030 0.583166 0.058 Uiso 0.831(2) 1 calc R . P A 1
C37 C 0.2105(7) 0.70414(13) 0.60437(13) 0.039(2) Uani 0.831(2) 1 d G . P A 1
C38 C 0.2936(8) 0.67609(12) 0.59520(16) 0.0294(19) Uani 0.831(2) 1 d G . P A 1
H38 H 0.337275 0.661922 0.613975 0.035 Uiso 0.831(2) 1 calc R . P A 1
C33B C 0.307(6) 0.6676(8) 0.5658(12) 0.0308(18) Uani 0.169(2) 1 d D . P A 2
C34B C 0.256(7) 0.6933(10) 0.5430(8) 0.046(2) Uani 0.169(2) 1 d G . P A 2
H34B H 0.281041 0.693332 0.518001 0.056 Uiso 0.169(2) 1 calc R . P A 2
C35B C 0.169(5) 0.7190(9) 0.5569(9) 0.056(3) Uani 0.169(2) 1 d G . P A 2
C36B C 0.132(4) 0.7190(6) 0.5936(10) 0.048(2) Uani 0.169(2) 1 d G . P A 2
H36B H 0.072781 0.736598 0.603054 0.058 Uiso 0.169(2) 1 calc R . P A 2
C37B C 0.183(4) 0.6933(7) 0.6163(8) 0.039(2) Uani 0.169(2) 1 d G . P A 2
H37B H 0.158138 0.693246 0.641328 0.047 Uiso 0.169(2) 1 calc R . P A 2
C38B C 0.270(4) 0.6675(7) 0.6024(11) 0.0294(19) Uani 0.169(2) 1 d G . P A 2
H38B H 0.304947 0.649937 0.617939 0.035 Uiso 0.169(2) 1 calc R . P A 2
C39 C 0.6401(7) 0.55554(14) 0.87907(16) 0.0254(13) Uani 1 1 d . . . . .
C40 C 0.6436(8) 0.52795(15) 0.85741(18) 0.0364(15) Uani 1 1 d . . . . .
H40 H 0.586082 0.527217 0.833949 0.044 Uiso 1 1 calc R . . . .
C41 C 0.7332(8) 0.50146(16) 0.8708(2) 0.0411(17) Uani 1 1 d . . . . .
H41 H 0.739021 0.482617 0.855812 0.049 Uiso 1 1 calc R . . . .
C42 C 0.8140(8) 0.50144(16) 0.9050(2) 0.0401(17) Uani 1 1 d . . . . .
H42 H 0.872316 0.482765 0.914045 0.048 Uiso 1 1 calc R . . . .
C43 C 0.8079(7) 0.52933(15) 0.92585(16) 0.0293(14) Uani 1 1 d . . . . .
C44 C 0.7237(7) 0.55659(15) 0.91312(16) 0.0259(13) Uani 1 1 d . . . . .
H44 H 0.723307 0.575821 0.927589 0.031 Uiso 1 1 calc R . . . .
C45 C 0.5184(7) 0.59179(14) 0.83513(15) 0.0235(12) Uani 1 1 d . . . . .
H45 H 0.561624 0.579679 0.815844 0.028 Uiso 1 1 calc R . . . .
C46 C 0.4176(7) 0.62068(14) 0.82820(15) 0.0248(12) Uani 1 1 d . . . . .
C47 C 0.3702(7) 0.63432(15) 0.79429(16) 0.0297(14) Uani 1 1 d . . . . .
H47 H 0.402050 0.624667 0.772222 0.036 Uiso 1 1 calc R . . . .
C48 C 0.2756(8) 0.66230(15) 0.79337(17) 0.0330(14) Uani 1 1 d . . . . .
H48 H 0.241598 0.672033 0.770509 0.040 Uiso 1 1 calc R . . . .
C49 C 0.2308(8) 0.67605(14) 0.82572(16) 0.0305(14) Uani 1 1 d . . . . .
H49 H 0.168558 0.695594 0.825367 0.037 Uiso 1 1 calc R . . . .
C50 C 0.2773(7) 0.66109(14) 0.85837(16) 0.0269(13) Uani 1 1 d . . . . .
C51 C 0.2281(7) 0.66974(15) 0.89483(16) 0.0299(14) Uani 1 1 d . . . . .
H51 H 0.175138 0.689763 0.899443 0.036 Uiso 1 1 calc R . . . .
C52 C 0.2222(8) 0.65549(16) 0.95714(16) 0.0332(15) Uani 1 1 d . . . . .
C53 C 0.2646(9) 0.68541(18) 0.97291(19) 0.0473(18) Uani 1 1 d . . . . .
H53 H 0.319380 0.701457 0.959557 0.057 Uiso 1 1 calc R . . . .
C54 C 0.2243(11) 0.6913(2) 1.0091(2) 0.059(2) Uani 1 1 d . . . . .
H54 H 0.252339 0.711561 1.020393 0.070 Uiso 1 1 calc R . . . .
C55 C 0.1448(10) 0.6681(2) 1.02860(19) 0.054(2) Uani 1 1 d . . . . .
H55 H 0.116509 0.672368 1.052954 0.065 Uiso 1 1 calc R . . . .
C56 C 0.1070(8) 0.63867(19) 1.01206(17) 0.0407(17) Uani 1 1 d . . . . .
C57 C 0.1432(7) 0.63198(16) 0.97639(16) 0.0330(14) Uani 1 1 d . . . . .
H57 H 0.114201 0.611637 0.965362 0.040 Uiso 1 1 calc R . . . .
C58 C 0.1364(7) 0.57050(14) 0.85749(15) 0.0261(13) Uani 1 1 d . . . . .
C59 C 0.1698(8) 0.54577(16) 0.83310(17) 0.0331(14) Uani 1 1 d . . . . .
H59 H 0.240299 0.528360 0.840861 0.040 Uiso 1 1 calc R . . . .
C60 C 0.1003(8) 0.54652(17) 0.79746(18) 0.0411(17) Uani 1 1 d . . . . .
H60 H 0.123957 0.529602 0.780879 0.049 Uiso 1 1 calc R . . . .
C61 C -0.0024(8) 0.57139(18) 0.78580(17) 0.0400(17) Uani 1 1 d . . . . .
H61 H -0.049087 0.571901 0.761276 0.048 Uiso 1 1 calc R . . . .
C62 C -0.0368(7) 0.59574(16) 0.81040(17) 0.0325(15) Uani 1 1 d . . . . .
C63 C 0.0324(7) 0.59566(15) 0.84588(15) 0.0262(13) Uani 1 1 d . . . . .
H63 H 0.009093 0.612752 0.862279 0.031 Uiso 1 1 calc R . . . .
C64 C 0.2308(7) 0.55012(14) 0.91562(15) 0.0259(13) Uani 1 1 d . . . . .
H64 H 0.172661 0.530337 0.911124 0.031 Uiso 1 1 calc R . . . .
C65 C 0.3336(7) 0.55537(14) 0.94933(16) 0.0252(13) Uani 1 1 d . . . . .
C66 C 0.3434(7) 0.53508(16) 0.97959(17) 0.0340(15) Uani 1 1 d . . . . .
H66 H 0.285723 0.514998 0.979278 0.041 Uiso 1 1 calc R . . . .
C67 C 0.4392(8) 0.54467(18) 1.01038(18) 0.0425(17) Uani 1 1 d . . . . .
H67 H 0.445110 0.531340 1.031699 0.051 Uiso 1 1 calc R . . . .
C68 C 0.5258(8) 0.57328(18) 1.01035(18) 0.0405(17) Uani 1 1 d . . . . .
H68 H 0.590795 0.580068 1.031516 0.049 Uiso 1 1 calc R . . . .
C69 C 0.5162(7) 0.59210(15) 0.97864(16) 0.0297(14) Uani 1 1 d . . . . .
C70 C 0.6116(8) 0.62151(16) 0.97264(18) 0.0360(15) Uani 1 1 d . . . . .
H70 H 0.679620 0.630835 0.991977 0.043 Uiso 1 1 calc R . . . .
C71 C 0.683(3) 0.6644(4) 0.9396(5) 0.029(3) Uani 0.485(2) 1 d . . P B 1
C72 C 0.7075(19) 0.6721(4) 0.9033(4) 0.033(3) Uani 0.485(2) 1 d G . P B 1
H72 H 0.667384 0.658044 0.884079 0.040 Uiso 0.485(2) 1 calc R . P B 1
C73 C 0.790(2) 0.7005(4) 0.8951(3) 0.056(4) Uani 0.485(2) 1 d G . P B 1
C74 C 0.849(2) 0.7211(4) 0.9232(5) 0.058(5) Uani 0.485(2) 1 d G . P B 1
H74 H 0.905672 0.740449 0.917587 0.069 Uiso 0.485(2) 1 calc R . P B 1
C75 C 0.825(3) 0.7133(6) 0.9595(4) 0.067(6) Uani 0.485(2) 1 d G . P B 1
H75 H 0.865131 0.727386 0.978694 0.081 Uiso 0.485(2) 1 calc R . P B 1
C76 C 0.742(4) 0.6850(6) 0.9677(3) 0.043(4) Uani 0.485(2) 1 d G . P B 1
H76 H 0.725715 0.679651 0.992494 0.052 Uiso 0.485(2) 1 calc R . P B 1
C71B C 0.696(3) 0.6616(4) 0.9281(4) 0.029(3) Uani 0.515(2) 1 d . . P B 2
C72B C 0.7383(18) 0.6644(3) 0.8920(4) 0.033(3) Uani 0.515(2) 1 d G . P B 2
H72B H 0.705333 0.648212 0.874529 0.040 Uiso 0.515(2) 1 calc R . P B 2
C73B C 0.8290(19) 0.6911(3) 0.8816(3) 0.056(4) Uani 0.515(2) 1 d G . P B 2
H73B H 0.858020 0.693062 0.856944 0.067 Uiso 0.515(2) 1 calc R . P B 2
C74B C 0.877(2) 0.7148(3) 0.9072(5) 0.058(5) Uani 0.515(2) 1 d G . P B 2
H74B H 0.939185 0.733050 0.900088 0.069 Uiso 0.515(2) 1 calc R . P B 2
C75B C 0.835(2) 0.7120(5) 0.9433(4) 0.067(6) Uani 0.515(2) 1 d G . P B 2
C76B C 0.744(3) 0.6853(5) 0.9537(3) 0.043(4) Uani 0.515(2) 1 d G . P B 2
H76B H 0.714973 0.683337 0.978404 0.052 Uiso 0.515(2) 1 calc R . P B 2
C77 C 0.2565(7) 0.85067(14) 0.67690(16) 0.0243(12) Uani 1 1 d . . . . .
C78 C 0.1765(7) 0.82547(14) 0.69300(17) 0.0303(14) Uani 1 1 d . . . . .
H78 H 0.185018 0.822918 0.718919 0.036 Uiso 1 1 calc R . . . .
C79 C 0.0830(7) 0.80370(15) 0.67101(18) 0.0339(15) Uani 1 1 d . . . . .
H79 H 0.027509 0.786302 0.681993 0.041 Uiso 1 1 calc R . . . .
C80 C 0.0711(8) 0.80735(15) 0.63372(19) 0.0384(16) Uani 1 1 d . . . . .
H80 H 0.007113 0.792571 0.618758 0.046 Uiso 1 1 calc R . . . .
C81 C 0.1513(9) 0.83225(18) 0.61815(17) 0.0429(17) Uani 1 1 d . . . . .
C82 C 0.2460(8) 0.85447(16) 0.63898(16) 0.0351(15) Uani 1 1 d . . . . .
H82 H 0.301700 0.871675 0.627675 0.042 Uiso 1 1 calc R . . . .
C83 C 0.3693(7) 0.90227(13) 0.69203(15) 0.0242(12) Uani 1 1 d . . . . .
H83 H 0.318098 0.910914 0.670018 0.029 Uiso 1 1 calc R . . . .
C84 C 0.4717(7) 0.92278(14) 0.71734(15) 0.0240(12) Uani 1 1 d . . . . .
C85 C 0.4980(7) 0.95620(14) 0.71303(16) 0.0278(13) Uani 1 1 d . . . . .
H85 H 0.449955 0.967633 0.692401 0.033 Uiso 1 1 calc R . . . .
C86 C 0.5957(7) 0.97205(15) 0.73961(17) 0.0322(14) Uani 1 1 d . . . . .
H86 H 0.615905 0.994713 0.737161 0.039 Uiso 1 1 calc R . . . .
C87 C 0.6651(7) 0.95533(14) 0.77001(16) 0.0282(13) Uani 1 1 d . . . . .
H87 H 0.729057 0.966390 0.788788 0.034 Uiso 1 1 calc R . . . .
C88 C 0.6380(7) 0.92212(14) 0.77200(15) 0.0235(12) Uani 1 1 d . . . . .
C89 C 0.7137(7) 0.90016(14) 0.79967(15) 0.0250(13) Uani 1 1 d . . . . .
H89 H 0.772866 0.908279 0.821020 0.030 Uiso 1 1 calc R . . . .
C90 C 0.7719(7) 0.84672(14) 0.81930(15) 0.0261(13) Uani 1 1 d . . . . .
C91 C 0.8450(8) 0.81958(15) 0.80508(17) 0.0323(14) Uani 1 1 d . . . . .
H91 H 0.840350 0.816186 0.779293 0.039 Uiso 1 1 calc R . . . .
C92 C 0.9244(8) 0.79754(16) 0.82831(19) 0.0396(16) Uani 1 1 d . . . . .
H92 H 0.976112 0.779132 0.818377 0.048 Uiso 1 1 calc R . . . .
C93 C 0.9302(8) 0.80176(16) 0.86585(19) 0.0390(16) Uani 1 1 d . . . . .
H93 H 0.986428 0.786623 0.881843 0.047 Uiso 1 1 calc R . . . .
C94 C 0.8535(8) 0.82815(17) 0.87950(17) 0.0384(16) Uani 1 1 d . . . . .
C95 C 0.7737(8) 0.85127(15) 0.85711(16) 0.0318(14) Uani 1 1 d . . . . .
H95 H 0.722016 0.869590 0.867239 0.038 Uiso 1 1 calc R . . . .
C96 C 0.7588(7) 0.86697(14) 0.68035(15) 0.0255(13) Uani 1 1 d . . . . .
C97 C 0.7400(8) 0.86555(16) 0.64227(17) 0.0357(15) Uani 1 1 d . . . . .
H97 H 0.679908 0.848347 0.630314 0.043 Uiso 1 1 calc R . . . .
C98 C 0.8110(9) 0.88986(19) 0.62200(18) 0.0471(18) Uani 1 1 d . . . . .
H98 H 0.799801 0.888920 0.595953 0.057 Uiso 1 1 calc R . . . .
C99 C 0.8976(8) 0.91544(17) 0.63891(18) 0.0402(16) Uani 1 1 d . . . . .
H99 H 0.944902 0.931859 0.624651 0.048 Uiso 1 1 calc R . . . .
C100 C 0.9140(7) 0.91661(15) 0.67669(17) 0.0308(14) Uani 1 1 d . . . . .
C101 C 0.8469(7) 0.89229(15) 0.69789(16) 0.0297(14) Uani 1 1 d . . . . .
H101 H 0.861074 0.892997 0.723917 0.036 Uiso 1 1 calc R . . . .
C102 C 0.6690(7) 0.81444(15) 0.69376(17) 0.0307(14) Uani 1 1 d . . . . .
H102 H 0.716255 0.806453 0.672469 0.037 Uiso 1 1 calc R . . . .
C103 C 0.5779(8) 0.79299(15) 0.71714(18) 0.0338(15) Uani 1 1 d . . . . .
C104 C 0.5592(10) 0.75948(17) 0.7121(2) 0.055(2) Uani 1 1 d . . . . .
H104 H 0.601806 0.748915 0.691614 0.066 Uiso 1 1 calc R . . . .
C105 C 0.4785(12) 0.74222(19) 0.7371(3) 0.076(3) Uani 1 1 d . . . . .
H105 H 0.465420 0.719340 0.734299 0.092 Uiso 1 1 calc R . . . .
C106 C 0.4150(11) 0.75795(17) 0.7668(3) 0.063(2) Uani 1 1 d . . . . .
H106 H 0.364329 0.746000 0.785217 0.076 Uiso 1 1 calc R . . . .
C107 C 0.4282(8) 0.79158(16) 0.76869(18) 0.0364(15) Uani 1 1 d . . . . .
C108 C 0.3522(8) 0.81243(15) 0.79495(17) 0.0345(15) Uani 1 1 d . . . . .
H108 H 0.298026 0.803353 0.814764 0.041 Uiso 1 1 calc R . . . .
C109 C 0.2858(7) 0.86441(15) 0.81509(15) 0.0282(13) Uani 1 1 d . . . . .
C110 C 0.2623(8) 0.85640(16) 0.85159(17) 0.0350(15) Uani 1 1 d . . . . .
H110 H 0.298790 0.836020 0.861395 0.042 Uiso 1 1 calc R . . . .
C111 C 0.1854(9) 0.87846(18) 0.87321(18) 0.0440(17) Uani 1 1 d . . . . .
H111 H 0.165199 0.872681 0.897694 0.053 Uiso 1 1 calc R . . . .
C112 C 0.1366(8) 0.90913(17) 0.85983(18) 0.0368(15) Uani 1 1 d . . . . .
H112 H 0.084776 0.924262 0.874933 0.044 Uiso 1 1 calc R . . . .
C113 C 0.1661(8) 0.91682(15) 0.82386(16) 0.0313(14) Uani 1 1 d . . . . .
C114 C 0.2393(7) 0.89490(15) 0.80142(16) 0.0296(14) Uani 1 1 d . . . . .
H114 H 0.257674 0.900596 0.776816 0.035 Uiso 1 1 calc R . . . .
N1 N 0.4679(5) 0.58545(11) 0.61765(12) 0.0222(10) Uani 1 1 d . . . . .
N2 N 0.6358(5) 0.63522(11) 0.63085(12) 0.0209(10) Uani 1 1 d . . . . .
N3 N 0.7390(5) 0.65159(12) 0.57074(13) 0.0264(11) Uani 1 1 d . . . . .
N4 N 0.7892(5) 0.57533(11) 0.59537(12) 0.0233(10) Uani 1 1 d . . . . .
N5 N 0.5769(5) 0.58815(12) 0.54116(12) 0.0245(11) Uani 1 1 d . . . . .
N6 N 0.3983(6) 0.63982(11) 0.55192(13) 0.0278(11) Uani 1 1 d D . . . .
N7 N 0.5449(6) 0.58374(11) 0.86907(13) 0.0257(11) Uani 1 1 d . . . . .
N8 N 0.3701(5) 0.63394(11) 0.85928(12) 0.0231(10) Uani 1 1 d . . . . .
N9 N 0.2610(6) 0.64843(12) 0.92056(13) 0.0294(11) Uani 1 1 d . . . . .
N10 N 0.2229(6) 0.57353(11) 0.89246(13) 0.0245(10) Uani 1 1 d . . . . .
N11 N 0.4200(6) 0.58353(12) 0.94900(13) 0.0260(11) Uani 1 1 d . . . . .
N12 N 0.6011(6) 0.63424(12) 0.94079(16) 0.0357(13) Uani 1 1 d . . . . .
N13 N 0.3518(6) 0.87222(11) 0.70081(12) 0.0243(10) Uani 1 1 d . . . . .
N14 N 0.5423(5) 0.90646(11) 0.74587(12) 0.0218(10) Uani 1 1 d . . . . .
N15 N 0.6972(6) 0.86960(11) 0.79397(12) 0.0244(10) Uani 1 1 d . . . . .
N16 N 0.6822(6) 0.84435(11) 0.70323(13) 0.0251(11) Uani 1 1 d . . . . .
N17 N 0.5122(6) 0.80811(12) 0.74447(13) 0.0290(11) Uani 1 1 d . . . . .
N18 N 0.3603(6) 0.84321(12) 0.79061(13) 0.0274(11) Uani 1 1 d . . . . .
Co1 Co 0.60125(9) 0.61382(2) 0.58578(2) 0.02011(16) Uani 1 1 d . . . . .
Co2 Co 0.40599(9) 0.61056(2) 0.90474(2) 0.02174(17) Uani 1 1 d . . . . .
Co3 Co 0.52310(9) 0.85708(2) 0.74779(2) 0.02127(17) Uani 1 1 d . . . . .
Br1 Br 0.07187(8) 0.54246(2) 0.51242(2) 0.03928(17) Uani 1 1 d . . . . .
Br2 Br 0.98762(9) 0.61227(2) 0.44939(2) 0.0511(2) Uani 1 1 d . . . . .
Br3 Br 1.17266(9) 0.63040(2) 0.69675(2) 0.04774(19) Uani 1 1 d . . . . .
Br4 Br 0.19064(13) 0.71384(2) 0.65381(3) 0.0578(4) Uani 0.831(2) 1 d . . P A 1
Br4B Br 0.1026(9) 0.75391(15) 0.5264(3) 0.109(3) Uani 0.169(2) 1 d . . P A 2
Br5 Br 0.90707(9) 0.53152(2) 0.97412(2) 0.04712(19) Uani 1 1 d . . . . .
Br6 Br -0.00049(9) 0.60609(2) 1.03868(2) 0.0522(2) Uani 1 1 d . . . . .
Br7 Br -0.16934(8) 0.63157(2) 0.79482(2) 0.04683(19) Uani 1 1 d . . . . .
Br8B Br 0.8926(3) 0.74518(5) 0.97736(10) 0.1306(14) Uani 0.515(2) 1 d . . P B 2
Br8 Br 0.8139(2) 0.71157(4) 0.84572(5) 0.0563(6) Uani 0.485(2) 1 d . . P B 1
Br9 Br 0.12896(17) 0.83725(3) 0.56659(2) 0.0985(4) Uani 1 1 d . . . . .
Br10 Br 0.86755(14) 0.83442(3) 0.93106(2) 0.0818(3) Uani 1 1 d . . . . .
Br11 Br 1.02410(8) 0.95157(2) 0.70122(2) 0.04041(17) Uani 1 1 d . . . . .
Br12 Br 0.11228(9) 0.95856(2) 0.80493(2) 0.04338(18) Uani 1 1 d . . . . .
Cl1 Cl 1.26397(18) 0.95928(4) 0.59588(4) 0.0306(3) Uani 1 1 d . . . . .
O1 O 1.1119(6) 0.97674(13) 0.59540(16) 0.0582(14) Uani 1 1 d . . . . .
O2 O 1.3439(5) 0.96768(11) 0.56331(11) 0.0405(11) Uani 1 1 d . . . . .
O3 O 1.2297(7) 0.92523(11) 0.59631(15) 0.0541(14) Uani 1 1 d . . . . .
O4 O 1.3625(7) 0.96859(15) 0.62727(13) 0.0630(16) Uani 1 1 d . . . . .
Cl2 Cl 0.6660(5) 0.75762(12) 0.60467(12) 0.0395(8) Uani 0.729(7) 1 d D . P C 1
O5 O 0.584(2) 0.7877(2) 0.6075(4) 0.070(2) Uani 0.729(7) 1 d D . P C 1
O6 O 0.7760(10) 0.7589(3) 0.5752(2) 0.059(2) Uani 0.729(7) 1 d D . P C 1
O7 O 0.7667(9) 0.75222(17) 0.63773(18) 0.0580(19) Uani 0.729(7) 1 d D . P C 1
O8 O 0.5556(11) 0.7312(2) 0.6003(3) 0.094(4) Uani 0.729(7) 1 d D . P C 1
Cl2B Cl 0.6251(16) 0.7587(4) 0.5966(4) 0.0395(8) Uani 0.271(7) 1 d D . P C 2
O5B O 0.601(5) 0.7905(5) 0.6103(10) 0.070(2) Uani 0.271(7) 1 d D . P C 2
O6B O 0.795(2) 0.7551(9) 0.5891(6) 0.059(2) Uani 0.271(7) 1 d D . P C 2
O7B O 0.530(2) 0.7539(5) 0.5632(4) 0.0580(19) Uani 0.271(7) 1 d D . P C 2
O8B O 0.593(3) 0.7352(6) 0.6231(6) 0.094(4) Uani 0.271(7) 1 d D . P C 2
Cl3 Cl 0.9994(15) 0.7347(3) 0.7451(3) 0.057(3) Uani 0.543(12) 1 d D . P D 1
O9 O 0.8922(18) 0.7368(3) 0.7132(4) 0.126(8) Uani 0.543(12) 1 d D . P D 1
O10 O 1.0540(14) 0.7672(2) 0.7540(3) 0.055(3) Uani 0.543(12) 1 d D . P D 1
O11 O 0.922(2) 0.7207(4) 0.7750(5) 0.142(10) Uani 0.543(12) 1 d D . P D 1
O12 O 1.1366(15) 0.7153(3) 0.7370(4) 0.077(5) Uani 0.543(12) 1 d D . P D 1
Cl3B Cl 0.9668(16) 0.7312(3) 0.7528(3) 0.050(3) Uani 0.457(12) 1 d D . P D 2
O9B O 1.0497(19) 0.7317(3) 0.7877(3) 0.076(6) Uani 0.457(12) 1 d D . P D 2
O10B O 0.941(2) 0.7639(3) 0.7401(3) 0.067(5) Uani 0.457(12) 1 d D . P D 2
O11B O 0.8113(15) 0.7158(3) 0.7572(5) 0.087(6) Uani 0.457(12) 1 d D . P D 2
O12B O 1.0564(19) 0.7137(4) 0.7280(4) 0.079(6) Uani 0.457(12) 1 d D . P D 2
Cl4 Cl 0.3564(2) 0.75340(4) 0.88486(5) 0.0475(4) Uani 1 1 d . . . E 2
O13 O 0.2505(9) 0.75049(15) 0.85219(18) 0.083(2) Uani 1 1 d . . . E 2
O14 O 0.4521(8) 0.72633(16) 0.8900(3) 0.121(3) Uani 1 1 d . . . E 2
O15 O 0.2391(10) 0.75411(16) 0.91368(18) 0.091(2) Uani 1 1 d . . . E 2
O16 O 0.4381(8) 0.78359(13) 0.88431(18) 0.0763(18) Uani 1 1 d . . . E 2
Cl5 Cl -0.1976(16) 0.4532(3) 0.6084(3) 0.0324(6) Uani 0.584(6) 1 d D . P F 1
O17 O -0.2117(16) 0.4751(2) 0.5783(2) 0.075(3) Uani 0.584(6) 1 d D . P F 1
O18 O -0.0320(12) 0.4484(3) 0.6182(4) 0.119(5) Uani 0.584(6) 1 d D . P F 1
O19 O -0.275(2) 0.4230(3) 0.5984(6) 0.056(2) Uani 0.584(6) 1 d D . P F 1
O20 O -0.2731(16) 0.4670(3) 0.6386(3) 0.081(3) Uani 0.584(6) 1 d D . P F 1
Cl5B Cl -0.205(2) 0.4539(5) 0.6066(5) 0.0324(6) Uani 0.416(6) 1 d D . P F 2
O17B O -0.3354(17) 0.4768(3) 0.5997(4) 0.075(3) Uani 0.416(6) 1 d D . P F 2
O18B O -0.0908(19) 0.4594(5) 0.5801(5) 0.119(5) Uani 0.416(6) 1 d D . P F 2
O19B O -0.271(3) 0.4217(4) 0.6025(8) 0.056(2) Uani 0.416(6) 1 d D . P F 2
O20B O -0.132(2) 0.4577(4) 0.6425(3) 0.081(3) Uani 0.416(6) 1 d D . P F 2
Cl6 Cl -0.46581(19) 0.54006(4) 0.74201(4) 0.0343(4) Uani 1 1 d . . . . .
O21 O -0.4055(10) 0.53062(17) 0.70866(16) 0.099(3) Uani 1 1 d . . . . .
O22 O -0.5943(7) 0.51909(15) 0.7513(2) 0.098(3) Uani 1 1 d . . . . .
O23 O -0.3418(7) 0.53785(15) 0.77031(16) 0.0689(17) Uani 1 1 d . . . . .
O24 O -0.5281(6) 0.57277(11) 0.74018(14) 0.0522(13) Uani 1 1 d . . . . .

loop_
_atom_site_aniso_label
_atom_site_aniso_U_11
_atom_site_aniso_U_22
_atom_site_aniso_U_33
_atom_site_aniso_U_23
_atom_site_aniso_U_13
_atom_site_aniso_U_12
C1 0.029(3) 0.025(3) 0.024(3) -0.004(2) 0.006(2) -0.005(3)
C2 0.021(3) 0.025(3) 0.029(3) 0.000(2) 0.005(2) -0.001(2)
C3 0.027(3) 0.027(3) 0.030(3) -0.004(3) 0.006(2) -0.005(3)
C4 0.056(4) 0.030(4) 0.035(4) -0.008(3) 0.002(3) -0.009(3)
C5 0.083(6) 0.024(4) 0.043(4) 0.001(3) 0.000(4) -0.009(4)
C6 0.056(4) 0.029(4) 0.030(3) 0.002(3) -0.004(3) -0.002(3)
C7 0.022(3) 0.028(3) 0.027(3) 0.003(3) 0.006(2) -0.001(2)
C8 0.027(3) 0.026(3) 0.020(3) 0.001(2) 0.000(2) 0.004(2)
C9 0.042(4) 0.040(4) 0.020(3) -0.001(3) 0.000(3) -0.002(3)
C10 0.043(4) 0.036(4) 0.024(3) -0.007(3) -0.006(3) 0.000(3)
C11 0.041(4) 0.025(3) 0.029(3) -0.007(3) -0.003(3) -0.002(3)
C12 0.026(3) 0.024(3) 0.026(3) -0.003(2) -0.001(2) 0.002(2)
C13 0.027(3) 0.023(3) 0.029(3) 0.004(3) -0.003(2) 0.001(2)
C14 0.033(3) 0.036(4) 0.019(3) 0.005(3) 0.001(2) -0.005(3)
C15 0.053(4) 0.031(4) 0.028(3) 0.001(3) 0.000(3) 0.001(3)
C16 0.074(5) 0.034(4) 0.031(4) 0.015(3) -0.001(3) -0.004(4)
C17 0.057(5) 0.053(5) 0.023(3) 0.011(3) 0.001(3) -0.010(4)
C18 0.029(3) 0.050(4) 0.026(3) -0.002(3) 0.006(3) -0.002(3)
C19 0.029(3) 0.034(4) 0.031(3) 0.003(3) 0.005(3) -0.003(3)
C20 0.021(3) 0.028(3) 0.028(3) -0.004(3) 0.000(2) 0.006(2)
C21 0.036(4) 0.031(4) 0.038(4) 0.001(3) 0.003(3) 0.000(3)
C22 0.050(4) 0.040(4) 0.033(4) 0.009(3) 0.002(3) 0.002(3)
C23 0.034(3) 0.053(4) 0.018(3) 0.007(3) 0.000(2) 0.007(3)
C24 0.023(3) 0.040(4) 0.030(3) -0.008(3) 0.001(2) 0.001(3)
C25 0.029(3) 0.028(3) 0.024(3) -0.002(3) -0.001(2) 0.005(3)
C26 0.025(3) 0.028(3) 0.030(3) -0.004(3) 0.005(2) 0.001(3)
C27 0.025(3) 0.026(3) 0.026(3) -0.006(3) 0.003(2) -0.005(3)
C28 0.029(3) 0.038(4) 0.035(3) -0.017(3) 0.006(3) -0.002(3)
C29 0.029(3) 0.053(5) 0.031(3) -0.021(3) 0.004(3) -0.008(3)
C30 0.036(4) 0.048(4) 0.025(3) -0.004(3) -0.004(3) -0.010(3)
C31 0.029(3) 0.034(4) 0.021(3) 0.001(3) 0.001(2) -0.004(3)
C32 0.026(3) 0.044(4) 0.025(3) 0.005(3) -0.005(2) -0.003(3)
C33 0.026(3) 0.027(4) 0.039(5) -0.001(3) -0.003(3) 0.001(3)
C34 0.057(5) 0.035(5) 0.046(6) -0.002(4) -0.011(5) 0.010(4)
C35 0.064(6) 0.043(5) 0.058(7) 0.004(5) -0.024(6) 0.012(4)
C36 0.043(5) 0.024(5) 0.078(8) 0.003(5) 0.002(5) 0.005(4)
C37 0.035(5) 0.027(5) 0.055(6) -0.005(4) 0.005(4) -0.003(4)
C38 0.030(4) 0.015(4) 0.042(5) 0.001(3) -0.003(3) -0.004(3)
C33B 0.026(3) 0.027(4) 0.039(5) -0.001(3) -0.003(3) 0.001(3)
C34B 0.057(5) 0.035(5) 0.046(6) -0.002(4) -0.011(5) 0.010(4)
C35B 0.064(6) 0.043(5) 0.058(7) 0.004(5) -0.024(6) 0.012(4)
C36B 0.043(5) 0.024(5) 0.078(8) 0.003(5) 0.002(5) 0.005(4)
C37B 0.035(5) 0.027(5) 0.055(6) -0.005(4) 0.005(4) -0.003(4)
C38B 0.030(4) 0.015(4) 0.042(5) 0.001(3) -0.003(3) -0.004(3)
C39 0.023(3) 0.021(3) 0.032(3) 0.004(2) 0.000(2) 0.005(2)
C40 0.039(4) 0.029(4) 0.040(4) -0.004(3) -0.010(3) 0.007(3)
C41 0.042(4) 0.029(4) 0.051(4) -0.004(3) -0.010(3) 0.009(3)
C42 0.032(4) 0.030(4) 0.059(5) 0.014(3) 0.004(3) 0.009(3)
C43 0.023(3) 0.038(4) 0.027(3) 0.013(3) 0.004(2) 0.005(3)
C44 0.021(3) 0.027(3) 0.030(3) 0.004(3) 0.005(2) 0.005(2)
C45 0.024(3) 0.024(3) 0.022(3) 0.002(2) 0.001(2) 0.004(2)
C46 0.028(3) 0.025(3) 0.021(3) 0.002(2) 0.001(2) 0.002(2)
C47 0.033(3) 0.035(4) 0.021(3) 0.000(3) 0.003(2) 0.002(3)
C48 0.039(4) 0.031(4) 0.028(3) 0.011(3) -0.003(3) 0.006(3)
C49 0.040(4) 0.019(3) 0.032(3) 0.007(3) -0.002(3) 0.005(3)
C50 0.028(3) 0.022(3) 0.031(3) -0.001(3) 0.000(2) -0.001(3)
C51 0.034(3) 0.023(3) 0.032(3) -0.003(3) -0.002(3) 0.004(3)
C52 0.038(4) 0.039(4) 0.022(3) -0.005(3) 0.000(3) 0.006(3)
C53 0.066(5) 0.043(4) 0.033(4) -0.005(3) 0.004(3) -0.006(4)
C54 0.085(6) 0.054(5) 0.036(4) -0.022(4) 0.007(4) -0.003(5)
C55 0.075(6) 0.062(5) 0.026(4) -0.010(4) 0.006(4) 0.010(4)
C56 0.036(4) 0.062(5) 0.025(3) 0.006(3) 0.008(3) 0.005(3)
C57 0.033(3) 0.040(4) 0.026(3) -0.003(3) 0.000(3) 0.007(3)
C58 0.027(3) 0.024(3) 0.027(3) -0.001(2) -0.005(2) -0.008(3)
C59 0.035(3) 0.031(4) 0.033(3) -0.007(3) 0.002(3) -0.005(3)
C60 0.048(4) 0.042(4) 0.034(4) -0.009(3) 0.003(3) -0.013(3)
C61 0.042(4) 0.055(5) 0.023(3) -0.001(3) -0.005(3) -0.014(3)
C62 0.024(3) 0.043(4) 0.029(3) 0.007(3) -0.005(2) -0.009(3)
C63 0.023(3) 0.033(3) 0.023(3) -0.004(3) 0.002(2) -0.006(3)
C64 0.025(3) 0.024(3) 0.029(3) 0.001(3) 0.004(2) 0.001(2)
C65 0.025(3) 0.020(3) 0.030(3) 0.002(2) 0.005(2) 0.008(2)
C66 0.028(3) 0.034(4) 0.040(4) 0.012(3) 0.005(3) 0.006(3)
C67 0.046(4) 0.049(5) 0.032(4) 0.013(3) 0.000(3) 0.010(4)
C68 0.039(4) 0.051(5) 0.030(4) -0.009(3) -0.006(3) 0.010(3)
C69 0.027(3) 0.032(4) 0.029(3) -0.006(3) -0.006(2) 0.006(3)
C70 0.032(3) 0.035(4) 0.039(4) -0.012(3) -0.012(3) 0.006(3)
C71 0.028(5) 0.027(5) 0.032(12) 0.000(6) -0.002(7) 0.005(4)
C72 0.031(7) 0.025(8) 0.044(10) -0.004(6) 0.003(6) 0.003(5)
C73 0.049(9) 0.044(10) 0.074(12) 0.018(8) 0.010(7) -0.004(7)
C74 0.042(8) 0.029(8) 0.106(18) -0.008(8) 0.027(8) 0.003(6)
C75 0.051(6) 0.026(5) 0.124(19) -0.036(10) 0.001(10) -0.010(4)
C76 0.042(5) 0.041(5) 0.048(12) -0.016(8) 0.000(10) -0.004(4)
C71B 0.028(5) 0.027(5) 0.032(12) 0.000(6) -0.002(7) 0.005(4)
C72B 0.031(7) 0.025(8) 0.044(10) -0.004(6) 0.003(6) 0.003(5)
C73B 0.049(9) 0.044(10) 0.074(12) 0.018(8) 0.010(7) -0.004(7)
C74B 0.042(8) 0.029(8) 0.106(18) -0.008(8) 0.027(8) 0.003(6)
C75B 0.051(6) 0.026(5) 0.124(19) -0.036(10) 0.001(10) -0.010(4)
C76B 0.042(5) 0.041(5) 0.048(12) -0.016(8) 0.000(10) -0.004(4)
C77 0.021(3) 0.020(3) 0.031(3) -0.001(2) -0.006(2) 0.000(2)
C78 0.031(3) 0.026(3) 0.033(3) 0.005(3) 0.002(3) -0.001(3)
C79 0.029(3) 0.021(3) 0.052(4) 0.005(3) -0.002(3) -0.002(3)
C80 0.042(4) 0.024(4) 0.047(4) -0.005(3) -0.010(3) -0.004(3)
C81 0.055(4) 0.047(4) 0.026(3) -0.009(3) -0.007(3) -0.011(4)
C82 0.044(4) 0.036(4) 0.025(3) -0.001(3) -0.002(3) -0.010(3)
C83 0.028(3) 0.021(3) 0.024(3) 0.003(2) -0.001(2) 0.001(2)
C84 0.026(3) 0.021(3) 0.025(3) 0.004(2) 0.001(2) 0.001(2)
C85 0.030(3) 0.019(3) 0.033(3) 0.003(3) -0.007(3) 0.001(3)
C86 0.034(3) 0.017(3) 0.045(4) 0.001(3) -0.006(3) -0.002(3)
C87 0.028(3) 0.023(3) 0.032(3) 0.000(3) -0.005(2) -0.002(3)
C88 0.023(3) 0.022(3) 0.024(3) 0.000(2) -0.001(2) 0.000(2)
C89 0.029(3) 0.021(3) 0.024(3) -0.001(2) -0.004(2) 0.003(2)
C90 0.025(3) 0.026(3) 0.026(3) 0.000(3) -0.006(2) 0.007(2)
C91 0.040(4) 0.026(3) 0.031(3) -0.002(3) -0.003(3) 0.001(3)
C92 0.046(4) 0.022(3) 0.049(4) -0.003(3) -0.007(3) 0.010(3)
C93 0.042(4) 0.028(4) 0.046(4) 0.011(3) -0.006(3) 0.008(3)
C94 0.051(4) 0.041(4) 0.023(3) 0.009(3) 0.000(3) 0.007(3)
C95 0.044(4) 0.028(3) 0.023(3) 0.001(3) 0.001(3) 0.006(3)
C96 0.027(3) 0.025(3) 0.025(3) -0.001(2) 0.003(2) 0.004(2)
C97 0.037(4) 0.037(4) 0.033(3) -0.008(3) 0.004(3) -0.004(3)
C98 0.056(5) 0.060(5) 0.026(3) 0.004(3) 0.010(3) -0.009(4)
C99 0.039(4) 0.045(4) 0.037(4) 0.001(3) 0.008(3) -0.006(3)
C100 0.027(3) 0.033(4) 0.033(3) -0.005(3) 0.008(3) 0.002(3)
C101 0.031(3) 0.031(3) 0.027(3) -0.004(3) 0.002(3) 0.002(3)
C102 0.033(3) 0.028(3) 0.031(3) -0.008(3) 0.000(3) 0.002(3)
C103 0.033(3) 0.027(3) 0.040(4) -0.005(3) 0.000(3) 0.003(3)
C104 0.068(5) 0.024(4) 0.075(6) -0.012(4) 0.022(4) -0.004(4)
C105 0.104(7) 0.020(4) 0.110(8) -0.009(4) 0.045(6) -0.017(4)
C106 0.086(6) 0.023(4) 0.085(6) 0.003(4) 0.038(5) -0.003(4)
C107 0.040(4) 0.029(4) 0.041(4) 0.009(3) 0.006(3) 0.000(3)
C108 0.037(4) 0.031(4) 0.036(4) 0.009(3) 0.001(3) -0.002(3)
C109 0.031(3) 0.029(3) 0.024(3) -0.001(3) 0.000(2) -0.002(3)
C110 0.045(4) 0.032(4) 0.028(3) 0.009(3) 0.004(3) 0.001(3)
C111 0.052(4) 0.056(5) 0.024(3) 0.002(3) 0.004(3) -0.007(4)
C112 0.035(4) 0.040(4) 0.036(4) -0.007(3) 0.007(3) -0.005(3)
C113 0.039(4) 0.027(3) 0.028(3) -0.001(3) -0.001(3) -0.001(3)
C114 0.031(3) 0.034(4) 0.024(3) 0.002(3) 0.002(2) -0.001(3)
N1 0.026(3) 0.018(2) 0.022(2) -0.0016(19) 0.0019(19) 0.000(2)
N2 0.021(2) 0.021(3) 0.020(2) -0.0019(19) -0.0005(18) 0.006(2)
N3 0.021(2) 0.032(3) 0.026(3) 0.002(2) -0.001(2) -0.001(2)
N4 0.019(2) 0.024(3) 0.026(3) -0.001(2) 0.0006(19) 0.001(2)
N5 0.023(2) 0.029(3) 0.022(2) -0.003(2) 0.0048(19) -0.006(2)
N6 0.029(3) 0.022(3) 0.031(3) 0.003(2) -0.004(2) -0.001(2)
N7 0.026(3) 0.020(3) 0.031(3) 0.003(2) -0.004(2) 0.003(2)
N8 0.022(2) 0.026(3) 0.021(2) -0.002(2) 0.0002(19) 0.000(2)
N9 0.029(3) 0.035(3) 0.024(3) -0.003(2) -0.001(2) -0.004(2)
N10 0.026(3) 0.022(3) 0.025(3) -0.001(2) -0.001(2) 0.001(2)
N11 0.028(3) 0.023(3) 0.027(3) -0.001(2) -0.001(2) 0.004(2)
N12 0.032(3) 0.024(3) 0.049(4) 0.000(3) -0.009(2) 0.001(2)
N13 0.026(3) 0.025(3) 0.022(2) 0.000(2) 0.0000(19) 0.000(2)
N14 0.024(2) 0.019(2) 0.022(2) 0.0008(19) -0.0011(19) 0.001(2)
N15 0.030(3) 0.025(3) 0.018(2) 0.001(2) -0.0033(19) 0.004(2)
N16 0.029(3) 0.020(3) 0.025(3) -0.003(2) 0.000(2) 0.001(2)
N17 0.031(3) 0.022(3) 0.032(3) 0.001(2) -0.008(2) 0.001(2)
N18 0.032(3) 0.023(3) 0.026(3) 0.005(2) -0.002(2) 0.002(2)
Co1 0.0223(4) 0.0207(4) 0.0172(4) -0.0019(3) 0.0003(3) -0.0013(3)
Co2 0.0249(4) 0.0189(4) 0.0209(4) 0.0024(3) -0.0020(3) 0.0018(3)
Co3 0.0281(4) 0.0156(4) 0.0196(4) 0.0007(3) -0.0018(3) 0.0010(3)
Br1 0.0315(3) 0.0469(4) 0.0386(4) -0.0086(3) -0.0037(3) -0.0097(3)
Br2 0.0505(4) 0.0747(6) 0.0288(4) 0.0004(4) 0.0091(3) 0.0151(4)
Br3 0.0432(4) 0.0479(4) 0.0489(4) -0.0155(3) -0.0205(3) 0.0049(3)
Br4 0.0784(7) 0.0393(6) 0.0590(6) -0.0147(4) 0.0277(5) 0.0079(5)
Br4B 0.095(5) 0.051(4) 0.181(8) 0.056(4) 0.003(5) 0.018(3)
Br5 0.0399(4) 0.0660(5) 0.0347(4) 0.0192(3) -0.0030(3) 0.0192(4)
Br6 0.0440(4) 0.0801(6) 0.0328(4) 0.0113(4) 0.0049(3) -0.0043(4)
Br7 0.0360(4) 0.0589(5) 0.0436(4) 0.0160(4) -0.0123(3) 0.0010(3)
Br8B 0.0877(16) 0.0544(13) 0.252(4) -0.0866(18) 0.0267(18) -0.0215(11)
Br8 0.0681(12) 0.0389(10) 0.0654(11) 0.0110(8) 0.0307(9) -0.0044(8)
Br9 0.1582(11) 0.1068(9) 0.0277(4) -0.0056(5) -0.0136(5) -0.0770(8)
Br10 0.1210(8) 0.1000(8) 0.0240(4) 0.0161(4) 0.0016(4) 0.0493(7)
Br11 0.0374(4) 0.0370(4) 0.0469(4) -0.0038(3) 0.0037(3) -0.0093(3)
Br12 0.0557(4) 0.0340(4) 0.0397(4) -0.0041(3) -0.0019(3) 0.0120(3)
Cl1 0.0349(8) 0.0325(8) 0.0245(7) 0.0010(6) 0.0031(6) -0.0075(7)
O1 0.049(3) 0.053(3) 0.074(4) 0.010(3) 0.016(3) 0.009(3)
O2 0.046(3) 0.050(3) 0.026(2) 0.006(2) 0.006(2) -0.013(2)
O3 0.071(4) 0.025(3) 0.068(4) 0.008(2) 0.015(3) -0.011(2)
O4 0.069(4) 0.092(4) 0.026(3) -0.003(3) -0.009(2) -0.025(3)
Cl2 0.046(3) 0.0263(10) 0.045(2) 0.0002(14) -0.0028(14) -0.0034(15)
O5 0.103(6) 0.039(4) 0.067(4) -0.006(3) -0.005(4) 0.020(4)
O6 0.068(4) 0.071(5) 0.039(6) 0.009(6) 0.016(4) -0.002(4)
O7 0.075(5) 0.048(4) 0.049(4) 0.005(3) -0.009(4) 0.000(4)
O8 0.053(5) 0.040(4) 0.187(13) -0.026(6) -0.002(7) -0.023(4)
Cl2B 0.046(3) 0.0263(10) 0.045(2) 0.0002(14) -0.0028(14) -0.0034(15)
O5B 0.103(6) 0.039(4) 0.067(4) -0.006(3) -0.005(4) 0.020(4)
O6B 0.068(4) 0.071(5) 0.039(6) 0.009(6) 0.016(4) -0.002(4)
O7B 0.075(5) 0.048(4) 0.049(4) 0.005(3) -0.009(4) 0.000(4)
O8B 0.053(5) 0.040(4) 0.187(13) -0.026(6) -0.002(7) -0.023(4)
Cl3 0.066(5) 0.045(4) 0.058(5) 0.010(3) -0.014(4) -0.010(3)
O9 0.147(14) 0.068(9) 0.147(15) -0.033(9) -0.101(12) 0.011(9)
O10 0.069(8) 0.039(6) 0.057(7) -0.009(5) 0.002(6) -0.009(5)
O11 0.15(2) 0.130(17) 0.16(2) 0.070(16) 0.076(19) -0.014(15)
O12 0.075(10) 0.042(7) 0.111(12) 0.015(7) -0.014(8) 0.005(7)
Cl3B 0.064(6) 0.044(6) 0.040(5) -0.022(4) -0.017(4) 0.028(5)
O9B 0.127(14) 0.053(9) 0.044(8) -0.005(6) -0.036(8) 0.045(9)
O10B 0.093(12) 0.048(9) 0.059(9) 0.021(7) 0.001(8) 0.030(8)
O11B 0.068(11) 0.067(10) 0.123(15) -0.032(10) -0.013(10) 0.007(9)
O12B 0.059(11) 0.115(14) 0.064(10) -0.043(9) 0.013(8) 0.039(10)
Cl4 0.0651(12) 0.0267(9) 0.0491(10) 0.0012(8) -0.0070(9) 0.0026(8)
O13 0.105(5) 0.064(4) 0.074(4) -0.008(3) -0.031(4) 0.007(4)
O14 0.064(4) 0.053(4) 0.242(11) 0.016(5) -0.025(5) 0.017(3)
O15 0.136(6) 0.074(5) 0.066(4) 0.002(3) 0.036(4) 0.002(4)
O16 0.094(5) 0.038(3) 0.097(5) -0.005(3) 0.010(4) -0.018(3)
Cl5 0.0428(13) 0.0292(9) 0.0254(12) -0.0033(8) 0.0030(9) -0.0093(9)
O17 0.122(9) 0.044(4) 0.054(6) 0.018(4) -0.031(5) -0.033(6)
O18 0.075(7) 0.100(9) 0.179(14) 0.031(9) -0.025(8) -0.027(6)
O19 0.092(4) 0.036(3) 0.037(5) 0.003(3) -0.008(3) -0.032(3)
O20 0.134(10) 0.061(6) 0.055(5) -0.022(4) 0.046(7) -0.021(7)
Cl5B 0.0428(13) 0.0292(9) 0.0254(12) -0.0033(8) 0.0030(9) -0.0093(9)
O17B 0.122(9) 0.044(4) 0.054(6) 0.018(4) -0.031(5) -0.033(6)
O18B 0.075(7) 0.100(9) 0.179(14) 0.031(9) -0.025(8) -0.027(6)
O19B 0.092(4) 0.036(3) 0.037(5) 0.003(3) -0.008(3) -0.032(3)
O20B 0.134(10) 0.061(6) 0.055(5) -0.022(4) 0.046(7) -0.021(7)
Cl6 0.0415(9) 0.0303(8) 0.0300(8) -0.0048(6) -0.0064(6) 0.0091(7)
O21 0.167(7) 0.093(5) 0.039(3) -0.009(3) 0.026(4) 0.055(5)
O22 0.052(4) 0.053(4) 0.190(8) 0.007(4) 0.020(4) -0.003(3)
O23 0.061(4) 0.082(4) 0.061(4) -0.003(3) -0.023(3) 0.023(3)
O24 0.071(4) 0.027(3) 0.059(3) 0.004(2) 0.012(3) 0.017(2)

loop_
_atom_type_symbol
_atom_type_description
_atom_type_scat_dispersion_real
_atom_type_scat_dispersion_imag
_atom_type_scat_source
C C 0.0033 0.0016 'International Tables Vol C Tables 4.2.6.8 and 6.1.1.4'
H H 0.0000 0.0000 'International Tables Vol C Tables 4.2.6.8 and 6.1.1.4'
Br Br -0.2901 2.4595 'International Tables Vol C Tables 4.2.6.8 and 6.1.1.4'
Cl Cl 0.1484 0.1585 'International Tables Vol C Tables 4.2.6.8 and 6.1.1.4'
Co Co 0.3494 0.9721 'International Tables Vol C Tables 4.2.6.8 and 6.1.1.4'
N N 0.0061 0.0033 'International Tables Vol C Tables 4.2.6.8 and 6.1.1.4'
O O 0.0106 0.0060 'International Tables Vol C Tables 4.2.6.8 and 6.1.1.4'

loop_
_geom_angle_atom_site_label_1
_geom_angle_atom_site_label_2
_geom_angle_atom_site_label_3
_geom_angle
_geom_angle_site_symmetry_1
_geom_angle_site_symmetry_3
_geom_angle_publ_flag
C2 C1 N1 116.4(5) . . ?
C6 C1 C2 120.0(5) . . ?
C6 C1 N1 123.4(5) . . ?
C1 C2 H2 120.0 . . ?
C3 C2 C1 120.1(5) . . ?
C3 C2 H2 120.0 . . ?
C2 C3 Br1 117.4(4) . . ?
C4 C3 C2 121.2(6) . . ?
C4 C3 Br1 121.4(5) . . ?
C3 C4 H4 120.9 . . ?
C3 C4 C5 118.2(6) . . ?
C5 C4 H4 120.9 . . ?
C4 C5 H5 119.2 . . ?
C4 C5 C6 121.7(6) . . ?
C6 C5 H5 119.2 . . ?
C1 C6 C5 118.6(6) . . ?
C1 C6 H6 120.7 . . ?
C5 C6 H6 120.7 . . ?
C8 C7 H7 122.2 . . ?
N1 C7 H7 122.2 . . ?
N1 C7 C8 115.6(5) . . ?
C9 C8 C7 129.4(5) . . ?
N2 C8 C7 110.2(5) . . ?
N2 C8 C9 120.4(5) . . ?
C8 C9 H9 120.7 . . ?
C10 C9 C8 118.6(6) . . ?
C10 C9 H9 120.7 . . ?
C9 C10 H10 119.4 . . ?
C9 C10 C11 121.1(6) . . ?
C11 C10 H10 119.4 . . ?
C10 C11 H11 120.9 . . ?
C10 C11 C12 118.3(6) . . ?
C12 C11 H11 120.9 . . ?
C11 C12 C13 128.4(6) . . ?
N2 C12 C11 120.6(5) . . ?
N2 C12 C13 110.9(5) . . ?
C12 C13 H13 122.3 . . ?
N3 C13 C12 115.5(5) . . ?
N3 C13 H13 122.3 . . ?
C15 C14 N3 120.6(6) . . ?
C19 C14 C15 120.9(6) . . ?
C19 C14 N3 118.5(5) . . ?
C14 C15 H15 120.4 . . ?
C16 C15 C14 119.1(6) . . ?
C16 C15 H15 120.4 . . ?
C15 C16 H16 119.3 . . ?
C17 C16 C15 121.4(6) . . ?
C17 C16 H16 119.3 . . ?
C16 C17 H17 120.6 . . ?
C16 C17 C18 118.7(6) . . ?
C18 C17 H17 120.6 . . ?
C17 C18 Br2 119.6(5) . . ?
C19 C18 C17 121.6(6) . . ?
C19 C18 Br2 118.9(5) . . ?
C14 C19 C18 118.2(6) . . ?
C14 C19 H19 120.9 . . ?
C18 C19 H19 120.9 . . ?
C21 C20 N4 122.0(5) . . ?
C25 C20 C21 120.7(5) . . ?
C25 C20 N4 117.3(5) . . ?
C20 C21 H21 120.8 . . ?
C22 C21 C20 118.5(6) . . ?
C22 C21 H21 120.8 . . ?
C21 C22 H22 119.2 . . ?
C23 C22 C21 121.5(6) . . ?
C23 C22 H22 119.2 . . ?
C22 C23 H23 120.9 . . ?
C22 C23 C24 118.1(6) . . ?
C24 C23 H23 120.9 . . ?
C23 C24 Br3 120.3(5) . . ?
C25 C24 C23 122.3(6) . . ?
C25 C24 Br3 117.4(5) . . ?
C20 C25 H25 120.6 . . ?
C24 C25 C20 118.8(6) . . ?
C24 C25 H25 120.6 . . ?
C27 C26 H26 121.4 . . ?
N4 C26 H26 121.4 . . ?
N4 C26 C27 117.1(5) . . ?
C28 C27 C26 124.4(6) . . ?
N5 C27 C26 114.6(5) . . ?
N5 C27 C28 121.0(5) . . ?
C27 C28 H28 120.5 . . ?
C29 C28 C27 119.0(6) . . ?
C29 C28 H28 120.5 . . ?
C28 C29 H29 120.1 . . ?
C30 C29 C28 119.8(6) . . ?
C30 C29 H29 120.1 . . ?
C29 C30 H30 120.4 . . ?
C29 C30 C31 119.3(6) . . ?
C31 C30 H30 120.4 . . ?
C30 C31 C32 124.4(6) . . ?
N5 C31 C30 121.1(6) . . ?
N5 C31 C32 114.3(5) . . ?
C31 C32 H32 120.8 . . ?
N6 C32 C31 118.4(5) . . ?
N6 C32 H32 120.8 . . ?
C34 C33 C38 120.0 . . ?
C34 C33 N6 124.0(5) . . ?
C38 C33 N6 116.0(5) . . ?
C33 C34 H34 120.0 . . ?
C35 C34 C33 120.0 . . ?
C35 C34 H34 120.0 . . ?
C34 C35 H35 120.0 . . ?
C36 C35 C34 120.0 . . ?
C36 C35 H35 120.0 . . ?
C35 C36 H36 120.0 . . ?
C35 C36 C37 120.0 . . ?
C37 C36 H36 120.0 . . ?
C36 C37 Br4 120.9(3) . . ?
C38 C37 C36 120.0 . . ?
C38 C37 Br4 119.1(3) . . ?
C33 C38 H38 120.0 . . ?
C37 C38 C33 120.0 . . ?
C37 C38 H38 120.0 . . ?
C34B C33B C38B 120.0 . . ?
C34B C33B N6 121(3) . . ?
C38B C33B N6 119(3) . . ?
C33B C34B H34B 120.0 . . ?
C33B C34B C35B 120.0 . . ?
C35B C34B H34B 120.0 . . ?
C34B C35B Br4B 120(2) . . ?
C36B C35B C34B 120.0 . . ?
C36B C35B Br4B 120(2) . . ?
C35B C36B H36B 120.0 . . ?
C35B C36B C37B 120.0 . . ?
C37B C36B H36B 120.0 . . ?
C36B C37B H37B 120.0 . . ?
C38B C37B C36B 120.0 . . ?
C38B C37B H37B 120.0 . . ?
C33B C38B H38B 120.0 . . ?
C37B C38B C33B 120.0 . . ?
C37B C38B H38B 120.0 . . ?
C40 C39 N7 123.3(5) . . ?
C44 C39 C40 120.9(5) . . ?
C44 C39 N7 115.8(5) . . ?
C39 C40 H40 120.9 . . ?
C39 C40 C41 118.2(6) . . ?
C41 C40 H40 120.9 . . ?
C40 C41 H41 118.9 . . ?
C42 C41 C40 122.3(6) . . ?
C42 C41 H41 118.9 . . ?
C41 C42 H42 121.0 . . ?
C41 C42 C43 117.9(6) . . ?
C43 C42 H42 121.0 . . ?
C42 C43 C44 121.6(6) . . ?
C42 C43 Br5 121.6(5) . . ?
C44 C43 Br5 116.7(5) . . ?
C39 C44 H44 120.5 . . ?
C43 C44 C39 119.1(6) . . ?
C43 C44 H44 120.5 . . ?
C46 C45 H45 122.2 . . ?
N7 C45 H45 122.2 . . ?
N7 C45 C46 115.7(5) . . ?
C47 C46 C45 127.1(5) . . ?
N8 C46 C45 112.2(5) . . ?
N8 C46 C47 120.7(5) . . ?
C46 C47 H47 120.7 . . ?
C48 C47 C46 118.6(5) . . ?
C48 C47 H47 120.7 . . ?
C47 C48 H48 120.0 . . ?
C49 C48 C47 119.9(5) . . ?
C49 C48 H48 120.0 . . ?
C48 C49 H49 120.5 . . ?
C50 C49 C48 119.1(6) . . ?
C50 C49 H49 120.5 . . ?
C49 C50 C51 127.3(6) . . ?
N8 C50 C49 121.0(5) . . ?
N8 C50 C51 111.6(5) . . ?
C50 C51 H51 122.0 . . ?
N9 C51 C50 116.1(5) . . ?
N9 C51 H51 122.0 . . ?
C53 C52 N9 120.2(6) . . ?
C57 C52 C53 121.3(6) . . ?
C57 C52 N9 118.5(6) . . ?
C52 C53 H53 120.9 . . ?
C52 C53 C54 118.2(7) . . ?
C54 C53 H53 120.9 . . ?
C53 C54 H54 119.4 . . ?
C55 C54 C53 121.1(7) . . ?
C55 C54 H54 119.4 . . ?
C54 C55 H55 120.7 . . ?
C54 C55 C56 118.7(6) . . ?
C56 C55 H55 120.7 . . ?
C55 C56 C57 122.1(7) . . ?
C55 C56 Br6 119.4(5) . . ?
C57 C56 Br6 118.5(6) . . ?
C52 C57 C56 118.6(6) . . ?
C52 C57 H57 120.7 . . ?
C56 C57 H57 120.7 . . ?
C59 C58 N10 122.0(5) . . ?
C63 C58 C59 119.4(5) . . ?
C63 C58 N10 117.9(5) . . ?
C58 C59 H59 120.0 . . ?
C60 C59 C58 119.9(6) . . ?
C60 C59 H59 120.0 . . ?
C59 C60 H60 119.6 . . ?
C61 C60 C59 120.9(6) . . ?
C61 C60 H60 119.6 . . ?
C60 C61 H61 120.6 . . ?
C60 C61 C62 118.9(6) . . ?
C62 C61 H61 120.6 . . ?
C61 C62 Br7 120.2(5) . . ?
C63 C62 C61 121.2(6) . . ?
C63 C62 Br7 118.4(5) . . ?
C58 C63 H63 120.2 . . ?
C62 C63 C58 119.6(6) . . ?
C62 C63 H63 120.2 . . ?
C65 C64 H64 121.7 . . ?
N10 C64 H64 121.7 . . ?
N10 C64 C65 116.6(5) . . ?
C66 C65 C64 125.8(6) . . ?
N11 C65 C64 113.0(5) . . ?
N11 C65 C66 121.2(6) . . ?
C65 C66 H66 120.7 . . ?
C65 C66 C67 118.5(6) . . ?
C67 C66 H66 120.7 . . ?
C66 C67 H67 119.7 . . ?
C68 C67 C66 120.5(6) . . ?
C68 C67 H67 119.7 . . ?
C67 C68 H68 120.8 . . ?
C67 C68 C69 118.4(6) . . ?
C69 C68 H68 120.8 . . ?
C68 C69 C70 125.6(6) . . ?
N11 C69 C68 121.5(6) . . ?
N11 C69 C70 112.7(5) . . ?
C69 C70 H70 120.9 . . ?
N12 C70 C69 118.1(6) . . ?
N12 C70 H70 120.9 . . ?
C72 C71 C76 120.00(6) . . ?
C72 C71 N12 109.2(12) . . ?
C76 C71 N12 130.7(12) . . ?
C71 C72 H72 120.0 . . ?
C71 C72 C73 120.0 . . ?
C73 C72 H72 120.0 . . ?
C72 C73 Br8 119.5(9) . . ?
C74 C73 C72 120.0 . . ?
C74 C73 Br8 120.5(9) . . ?
C73 C74 H74 120.0 . . ?
C73 C74 C75 120.0 . . ?
C75 C74 H74 120.0 . . ?
C74 C75 H75 120.0 . . ?
C76 C75 C74 120.0 . . ?
C76 C75 H75 120.0 . . ?
C71 C76 H76 120.0 . . ?
C75 C76 C71 120.0 . . ?
C75 C76 H76 120.0 . . ?
C72B C71B C76B 120.00(5) . . ?
C72B C71B N12 122.7(10) . . ?
C76B C71B N12 117.3(10) . . ?
C71B C72B H72B 120.0 . . ?
C73B C72B C71B 120.0 . . ?
C73B C72B H72B 120.0 . . ?
C72B C73B H73B 120.0 . . ?
C74B C73B C72B 120.0 . . ?
C74B C73B H73B 120.0 . . ?
C73B C74B H74B 120.0 . . ?
C73B C74B C75B 120.0 . . ?
C75B C74B H74B 120.0 . . ?
C74B C75B Br8B 119.7(10) . . ?
C76B C75B C74B 120.0 . . ?
C76B C75B Br8B 120.2(10) . . ?
C71B C76B H76B 120.0 . . ?
C75B C76B C71B 120.0 . . ?
C75B C76B H76B 120.0 . . ?
C78 C77 C82 120.7(5) . . ?
C78 C77 N13 117.3(5) . . ?
C82 C77 N13 122.1(5) . . ?
C77 C78 H78 120.2 . . ?
C77 C78 C79 119.6(6) . . ?
C79 C78 H78 120.2 . . ?
C78 C79 H79 119.9 . . ?
C80 C79 C78 120.2(6) . . ?
C80 C79 H79 119.9 . . ?
C79 C80 H80 120.2 . . ?
C81 C80 C79 119.6(6) . . ?
C81 C80 H80 120.2 . . ?
C80 C81 C82 122.1(6) . . ?
C80 C81 Br9 118.7(5) . . ?
C82 C81 Br9 119.1(5) . . ?
C77 C82 C81 117.8(6) . . ?
C77 C82 H82 121.1 . . ?
C81 C82 H82 121.1 . . ?
C84 C83 H83 121.3 . . ?
N13 C83 H83 121.3 . . ?
N13 C83 C84 117.5(5) . . ?
C85 C84 C83 125.2(5) . . ?
N14 C84 C83 113.7(5) . . ?
N14 C84 C85 121.1(5) . . ?
C84 C85 H85 121.0 . . ?
C86 C85 C84 118.0(5) . . ?
C86 C85 H85 121.0 . . ?
C85 C86 H86 119.5 . . ?
C85 C86 C87 121.0(6) . . ?
C87 C86 H86 119.5 . . ?
C86 C87 H87 121.0 . . ?
C88 C87 C86 117.9(5) . . ?
C88 C87 H87 121.0 . . ?
C87 C88 C89 125.6(5) . . ?
N14 C88 C87 121.2(5) . . ?
N14 C88 C89 113.1(5) . . ?
C88 C89 H89 121.4 . . ?
N15 C89 C88 117.2(5) . . ?
N15 C89 H89 121.4 . . ?
C91 C90 C95 120.3(5) . . ?
C91 C90 N15 117.7(5) . . ?
C95 C90 N15 122.0(5) . . ?
C90 C91 H91 120.1 . . ?
C92 C91 C90 119.9(6) . . ?
C92 C91 H91 120.1 . . ?
C91 C92 H92 119.5 . . ?
C91 C92 C93 120.9(6) . . ?
C93 C92 H92 119.5 . . ?
C92 C93 H93 120.8 . . ?
C94 C93 C92 118.5(6) . . ?
C94 C93 H93 120.8 . . ?
C93 C94 C95 122.6(6) . . ?
C93 C94 Br10 118.2(5) . . ?
C95 C94 Br10 119.1(5) . . ?
C90 C95 H95 121.1 . . ?
C94 C95 C90 117.7(6) . . ?
C94 C95 H95 121.1 . . ?
C97 C96 C101 120.6(6) . . ?
C97 C96 N16 122.4(5) . . ?
C101 C96 N16 116.8(5) . . ?
C96 C97 H97 120.7 . . ?
C96 C97 C98 118.6(6) . . ?
C98 C97 H97 120.7 . . ?
C97 C98 H98 119.2 . . ?
C99 C98 C97 121.7(6) . . ?
C99 C98 H98 119.2 . . ?
C98 C99 H99 120.5 . . ?
C100 C99 C98 118.9(6) . . ?
C100 C99 H99 120.5 . . ?
C99 C100 C101 120.9(6) . . ?
C99 C100 Br11 120.8(5) . . ?
C101 C100 Br11 118.2(5) . . ?
C96 C101 C100 119.2(5) . . ?
C96 C101 H101 120.4 . . ?
C100 C101 H101 120.4 . . ?
C103 C102 H102 121.4 . . ?
N16 C102 H102 121.4 . . ?
N16 C102 C103 117.2(5) . . ?
C104 C103 C102 124.8(6) . . ?
N17 C103 C102 114.1(5) . . ?
N17 C103 C104 121.1(6) . . ?
C103 C104 H104 120.7 . . ?
C105 C104 C103 118.5(7) . . ?
C105 C104 H104 120.7 . . ?
C104 C105 H105 119.8 . . ?
C104 C105 C106 120.4(7) . . ?
C106 C105 H105 119.8 . . ?
C105 C106 H106 121.0 . . ?
C107 C106 C105 117.9(7) . . ?
C107 C106 H106 121.0 . . ?
C106 C107 C108 125.6(6) . . ?
N17 C107 C106 120.8(6) . . ?
N17 C107 C108 113.5(6) . . ?
C107 C108 H108 120.9 . . ?
N18 C108 C107 118.2(6) . . ?
N18 C108 H108 120.9 . . ?
C110 C109 N18 123.4(5) . . ?
C114 C109 C110 120.1(6) . . ?
C114 C109 N18 116.5(5) . . ?
C109 C110 H110 120.4 . . ?
C111 C110 C109 119.2(6) . . ?
C111 C110 H110 120.4 . . ?
C110 C111 H111 119.3 . . ?
C110 C111 C112 121.4(6) . . ?
C112 C111 H111 119.3 . . ?
C111 C112 H112 120.9 . . ?
C113 C112 C111 118.1(6) . . ?
C113 C112 H112 120.9 . . ?
C112 C113 Br12 120.1(5) . . ?
C114 C113 C112 121.6(6) . . ?
C114 C113 Br12 118.3(5) . . ?
C109 C114 H114 120.2 . . ?
C113 C114 C109 119.5(6) . . ?
C113 C114 H114 120.2 . . ?
C1 N1 Co1 125.2(3) . . ?
C7 N1 C1 120.3(5) . . ?
C7 N1 Co1 113.9(4) . . ?
C8 N2 C12 120.9(5) . . ?
C8 N2 Co1 119.3(4) . . ?
C12 N2 Co1 119.4(4) . . ?
C13 N3 C14 118.8(5) . . ?
C13 N3 Co1 114.0(4) . . ?
C14 N3 Co1 126.4(4) . . ?
C20 N4 Co1 128.0(4) . . ?
C26 N4 C20 120.0(5) . . ?
C26 N4 Co1 110.2(4) . . ?
C27 N5 C31 119.8(5) . . ?
C27 N5 Co1 119.3(4) . . ?
C31 N5 Co1 120.7(4) . . ?
C32 N6 C33 118.8(5) . . ?
C32 N6 C33B 127(2) . . ?
C32 N6 Co1 109.4(4) . . ?
C33 N6 Co1 131.1(4) . . ?
C33B N6 Co1 123(2) . . ?
C39 N7 Co2 125.2(4) . . ?
C45 N7 C39 120.5(5) . . ?
C45 N7 Co2 113.5(4) . . ?
C46 N8 C50 120.7(5) . . ?
C46 N8 Co2 119.5(4) . . ?
C50 N8 Co2 119.1(4) . . ?
C51 N9 C52 119.5(5) . . ?
C51 N9 Co2 113.6(4) . . ?
C52 N9 Co2 125.9(4) . . ?
C58 N10 Co2 123.0(4) . . ?
C64 N10 C58 121.8(5) . . ?
C64 N10 Co2 112.8(4) . . ?
C65 N11 Co2 119.3(4) . . ?
C69 N11 C65 119.7(5) . . ?
C69 N11 Co2 121.0(4) . . ?
C70 N12 C71 112.7(10) . . ?
C70 N12 C71B 127.0(10) . . ?
C70 N12 Co2 111.3(4) . . ?
C71 N12 Co2 133.7(10) . . ?
C71B N12 Co2 121.7(9) . . ?
C77 N13 Co3 125.8(4) . . ?
C83 N13 C77 120.3(5) . . ?
C83 N13 Co3 112.6(4) . . ?
C84 N14 C88 120.7(5) . . ?
C84 N14 Co3 119.7(4) . . ?
C88 N14 Co3 119.4(4) . . ?
C89 N15 C90 120.3(5) . . ?
C89 N15 Co3 114.3(4) . . ?
C90 N15 Co3 124.9(4) . . ?
C96 N16 Co3 125.6(4) . . ?
C102 N16 C96 120.0(5) . . ?
C102 N16 Co3 112.5(4) . . ?
C103 N17 C107 121.0(5) . . ?
C103 N17 Co3 119.7(4) . . ?
C107 N17 Co3 119.2(4) . . ?
C108 N18 C109 120.2(5) . . ?
C108 N18 Co3 112.6(4) . . ?
C109 N18 Co3 126.8(4) . . ?
N1 Co1 N4 84.02(18) . . ?
N1 Co1 N6 100.34(18) . . ?
N2 Co1 N1 79.60(19) . . ?
N2 Co1 N3 79.9(2) . . ?
N2 Co1 N4 97.67(18) . . ?
N2 Co1 N5 174.5(2) . . ?
N2 Co1 N6 108.67(18) . . ?
N3 Co1 N1 159.31(19) . . ?
N3 Co1 N4 101.23(18) . . ?
N3 Co1 N6 83.88(18) . . ?
N4 Co1 N6 153.67(17) . . ?
N5 Co1 N1 98.15(19) . . ?
N5 Co1 N3 102.52(19) . . ?
N5 Co1 N4 77.09(19) . . ?
N5 Co1 N6 76.58(19) . . ?
N7 Co2 N10 84.31(18) . . ?
N7 Co2 N12 101.4(2) . . ?
N8 Co2 N7 77.52(19) . . ?
N8 Co2 N9 78.94(19) . . ?
N8 Co2 N10 96.22(19) . . ?
N8 Co2 N11 173.1(2) . . ?
N8 Co2 N12 110.8(2) . . ?
N9 Co2 N7 156.35(19) . . ?
N9 Co2 N10 100.54(19) . . ?
N9 Co2 N12 84.82(19) . . ?
N10 Co2 N12 153.01(19) . . ?
N11 Co2 N7 102.19(19) . . ?
N11 Co2 N9 101.45(19) . . ?
N11 Co2 N10 76.94(19) . . ?
N11 Co2 N12 76.1(2) . . ?
N14 Co3 N13 75.06(17) . . ?
N14 Co3 N15 75.26(17) . . ?
N14 Co3 N16 99.15(18) . . ?
N14 Co3 N18 109.55(18) . . ?
N15 Co3 N13 150.29(18) . . ?
N15 Co3 N16 103.59(18) . . ?
N15 Co3 N18 84.75(18) . . ?
N16 Co3 N13 82.67(17) . . ?
N17 Co3 N13 102.03(18) . . ?
N17 Co3 N14 174.1(2) . . ?
N17 Co3 N15 107.67(18) . . ?
N17 Co3 N16 75.32(19) . . ?
N17 Co3 N18 76.0(2) . . ?
N18 Co3 N13 103.78(17) . . ?
N18 Co3 N16 151.29(18) . . ?
O1 Cl1 O2 108.3(3) . . ?
O3 Cl1 O1 108.5(3) . . ?
O3 Cl1 O2 110.2(3) . . ?
O4 Cl1 O1 108.9(4) . . ?
O4 Cl1 O2 109.8(3) . . ?
O4 Cl1 O3 111.0(3) . . ?
O5 Cl2 O6 110.1(7) . . ?
O5 Cl2 O7 108.9(7) . . ?
O5 Cl2 O8 112.1(7) . . ?
O7 Cl2 O6 106.2(5) . . ?
O8 Cl2 O6 111.7(7) . . ?
O8 Cl2 O7 107.6(6) . . ?
O5B Cl2B O6B 108.7(15) . . ?
O7B Cl2B O5B 110.5(14) . . ?
O7B Cl2B O6B 107.8(13) . . ?
O8B Cl2B O5B 110.6(16) . . ?
O8B Cl2B O6B 106.8(13) . . ?
O8B Cl2B O7B 112.3(13) . . ?
O9 Cl3 O10 107.1(10) . . ?
O9 Cl3 O11 112.0(13) . . ?
O9 Cl3 O12 108.5(11) . . ?
O11 Cl3 O10 110.5(11) . . ?
O11 Cl3 O12 109.6(12) . . ?
O12 Cl3 O10 109.1(10) . . ?
O9B Cl3B O10B 109.4(10) . . ?
O9B Cl3B O11B 106.5(12) . . ?
O10B Cl3B O11B 109.4(10) . . ?
O12B Cl3B O9B 110.6(11) . . ?
O12B Cl3B O10B 110.0(12) . . ?
O12B Cl3B O11B 110.8(11) . . ?
O13 Cl4 O15 102.0(5) . . ?
O14 Cl4 O13 110.9(5) . . ?
O14 Cl4 O15 108.3(5) . . ?
O14 Cl4 O16 116.6(4) . . ?
O16 Cl4 O13 108.9(4) . . ?
O16 Cl4 O15 109.1(4) . . ?
O17 Cl5 O19 110.0(11) . . ?
O17 Cl5 O20 109.4(10) . . ?
O18 Cl5 O17 108.4(11) . . ?
O18 Cl5 O19 110.7(11) . . ?
O18 Cl5 O20 108.8(11) . . ?
O20 Cl5 O19 109.5(11) . . ?
O18B Cl5B O17B 107.3(13) . . ?
O18B Cl5B O19B 109.7(15) . . ?
O18B Cl5B O20B 110.9(14) . . ?
O19B Cl5B O17B 108.7(15) . . ?
O20B Cl5B O17B 110.7(14) . . ?
O20B Cl5B O19B 109.4(14) . . ?
O21 Cl6 O22 110.5(5) . . ?
O21 Cl6 O23 110.0(4) . . ?
O21 Cl6 O24 111.3(4) . . ?
O22 Cl6 O24 108.1(3) . . ?
O23 Cl6 O22 107.4(4) . . ?
O23 Cl6 O24 109.4(3) . . ?

loop_
_geom_bond_atom_site_label_1
_geom_bond_atom_site_label_2
_geom_bond_distance
_geom_bond_site_symmetry_2
_geom_bond_publ_flag
C1 C2 1.387(8) . ?
C1 C6 1.377(8) . ?
C1 N1 1.428(7) . ?
C2 H2 0.9500 . ?
C2 C3 1.378(8) . ?
C3 C4 1.374(9) . ?
C3 Br1 1.888(6) . ?
C4 H4 0.9500 . ?
C4 C5 1.381(10) . ?
C5 H5 0.9500 . ?
C5 C6 1.401(9) . ?
C6 H6 0.9500 . ?
C7 H7 0.9500 . ?
C7 C8 1.469(8) . ?
C7 N1 1.281(7) . ?
C8 C9 1.389(8) . ?
C8 N2 1.351(7) . ?
C9 H9 0.9500 . ?
C9 C10 1.378(9) . ?
C10 H10 0.9500 . ?
C10 C11 1.381(9) . ?
C11 H11 0.9500 . ?
C11 C12 1.389(8) . ?
C12 C13 1.448(8) . ?
C12 N2 1.358(7) . ?
C13 H13 0.9500 . ?
C13 N3 1.298(7) . ?
C14 C15 1.391(9) . ?
C14 C19 1.384(9) . ?
C14 N3 1.434(7) . ?
C15 H15 0.9500 . ?
C15 C16 1.383(9) . ?
C16 H16 0.9500 . ?
C16 C17 1.362(10) . ?
C17 H17 0.9500 . ?
C17 C18 1.394(10) . ?
C18 C19 1.386(8) . ?
C18 Br2 1.896(6) . ?
C19 H19 0.9500 . ?
C20 C21 1.401(8) . ?
C20 C25 1.385(8) . ?
C20 N4 1.430(7) . ?
C21 H21 0.9500 . ?
C21 C22 1.395(9) . ?
C22 H22 0.9500 . ?
C22 C23 1.379(9) . ?
C23 H23 0.9500 . ?
C23 C24 1.387(9) . ?
C24 C25 1.374(8) . ?
C24 Br3 1.907(6) . ?
C25 H25 0.9500 . ?
C26 H26 0.9500 . ?
C26 C27 1.452(8) . ?
C26 N4 1.285(7) . ?
C27 C28 1.398(8) . ?
C27 N5 1.341(7) . ?
C28 H28 0.9500 . ?
C28 C29 1.378(9) . ?
C29 H29 0.9500 . ?
C29 C30 1.370(9) . ?
C30 H30 0.9500 . ?
C30 C31 1.389(8) . ?
C31 C32 1.449(9) . ?
C31 N5 1.350(7) . ?
C32 H32 0.9500 . ?
C32 N6 1.286(7) . ?
C33 C34 1.3900 . ?
C33 C38 1.3900 . ?
C33 N6 1.408(6) . ?
C34 H34 0.9500 . ?
C34 C35 1.3900 . ?
C35 H35 0.9500 . ?
C35 C36 1.3900 . ?
C36 H36 0.9500 . ?
C36 C37 1.3900 . ?
C37 C38 1.3900 . ?
C37 Br4 1.866(5) . ?
C38 H38 0.9500 . ?
C33B C34B 1.3900 . ?
C33B C38B 1.3900 . ?
C33B N6 1.472(17) . ?
C34B H34B 0.9500 . ?
C34B C35B 1.3900 . ?
C35B C36B 1.3900 . ?
C35B Br4B 1.87(3) . ?
C36B H36B 0.9500 . ?
C36B C37B 1.3900 . ?
C37B H37B 0.9500 . ?
C37B C38B 1.3900 . ?
C38B H38B 0.9500 . ?
C39 C40 1.383(8) . ?
C39 C44 1.379(8) . ?
C39 N7 1.430(7) . ?
C40 H40 0.9500 . ?
C40 C41 1.382(9) . ?
C41 H41 0.9500 . ?
C41 C42 1.375(9) . ?
C42 H42 0.9500 . ?
C42 C43 1.377(9) . ?
C43 C44 1.378(8) . ?
C43 Br5 1.893(6) . ?
C44 H44 0.9500 . ?
C45 H45 0.9500 . ?
C45 C46 1.457(8) . ?
C45 N7 1.287(7) . ?
C46 C47 1.390(8) . ?
C46 N8 1.340(7) . ?
C47 H47 0.9500 . ?
C47 C48 1.385(8) . ?
C48 H48 0.9500 . ?
C48 C49 1.381(9) . ?
C49 H49 0.9500 . ?
C49 C50 1.372(8) . ?
C50 C51 1.460(8) . ?
C50 N8 1.348(7) . ?
C51 H51 0.9500 . ?
C51 N9 1.298(7) . ?
C52 C53 1.390(9) . ?
C52 C57 1.381(9) . ?
C52 N9 1.424(7) . ?
C53 H53 0.9500 . ?
C53 C54 1.406(10) . ?
C54 H54 0.9500 . ?
C54 C55 1.377(11) . ?
C55 H55 0.9500 . ?
C55 C56 1.377(10) . ?
C56 C57 1.382(8) . ?
C56 Br6 1.904(7) . ?
C57 H57 0.9500 . ?
C58 C59 1.390(8) . ?
C58 C63 1.387(8) . ?
C58 N10 1.423(7) . ?
C59 H59 0.9500 . ?
C59 C60 1.385(9) . ?
C60 H60 0.9500 . ?
C60 C61 1.372(10) . ?
C61 H61 0.9500 . ?
C61 C62 1.385(9) . ?
C62 C63 1.379(8) . ?
C62 Br7 1.893(6) . ?
C63 H63 0.9500 . ?
C64 H64 0.9500 . ?
C64 C65 1.460(8) . ?
C64 N10 1.278(7) . ?
C65 C66 1.381(8) . ?
C65 N11 1.356(7) . ?
C66 H66 0.9500 . ?
C66 C67 1.384(9) . ?
C67 H67 0.9500 . ?
C67 C68 1.372(10) . ?
C68 H68 0.9500 . ?
C68 C69 1.390(9) . ?
C69 C70 1.463(9) . ?
C69 N11 1.342(7) . ?
C70 H70 0.9500 . ?
C70 N12 1.273(8) . ?
C71 C72 1.3900 . ?
C71 C76 1.3900 . ?
C71 N12 1.411(16) . ?
C72 H72 0.9500 . ?
C72 C73 1.3900 . ?
C73 C74 1.3900 . ?
C73 Br8 1.882(13) . ?
C74 H74 0.9500 . ?
C74 C75 1.3900 . ?
C75 H75 0.9500 . ?
C75 C76 1.3900 . ?
C76 H76 0.9500 . ?
C71B C72B 1.3900 . ?
C71B C76B 1.3900 . ?
C71B N12 1.457(14) . ?
C72B H72B 0.9500 . ?
C72B C73B 1.3900 . ?
C73B H73B 0.9500 . ?
C73B C74B 1.3900 . ?
C74B H74B 0.9500 . ?
C74B C75B 1.3900 . ?
C75B C76B 1.3900 . ?
C75B Br8B 1.884(11) . ?
C76B H76B 0.9500 . ?
C77 C78 1.377(8) . ?
C77 C82 1.390(8) . ?
C77 N13 1.436(7) . ?
C78 H78 0.9500 . ?
C78 C79 1.395(8) . ?
C79 H79 0.9500 . ?
C79 C80 1.367(9) . ?
C80 H80 0.9500 . ?
C80 C81 1.360(10) . ?
C81 C82 1.390(9) . ?
C81 Br9 1.890(6) . ?
C82 H82 0.9500 . ?
C83 H83 0.9500 . ?
C83 C84 1.470(8) . ?
C83 N13 1.285(7) . ?
C84 C85 1.399(8) . ?
C84 N14 1.337(7) . ?
C85 H85 0.9500 . ?
C85 C86 1.379(8) . ?
C86 H86 0.9500 . ?
C86 C87 1.393(8) . ?
C87 H87 0.9500 . ?
C87 C88 1.383(8) . ?
C88 C89 1.461(8) . ?
C88 N14 1.356(7) . ?
C89 H89 0.9500 . ?
C89 N15 1.277(7) . ?
C90 C91 1.382(8) . ?
C90 C95 1.392(8) . ?
C90 N15 1.427(7) . ?
C91 H91 0.9500 . ?
C91 C92 1.374(9) . ?
C92 H92 0.9500 . ?
C92 C93 1.379(9) . ?
C93 H93 0.9500 . ?
C93 C94 1.363(9) . ?
C94 C95 1.387(8) . ?
C94 Br10 1.896(6) . ?
C95 H95 0.9500 . ?
C96 C97 1.390(8) . ?
C96 C101 1.396(8) . ?
C96 N16 1.423(7) . ?
C97 H97 0.9500 . ?
C97 C98 1.393(9) . ?
C98 H98 0.9500 . ?
C98 C99 1.389(10) . ?
C99 H99 0.9500 . ?
C99 C100 1.378(9) . ?
C100 C101 1.398(9) . ?
C100 Br11 1.888(6) . ?
C101 H101 0.9500 . ?
C102 H102 0.9500 . ?
C102 C103 1.465(9) . ?
C102 N16 1.278(7) . ?
C103 C104 1.395(9) . ?
C103 N17 1.321(8) . ?
C104 H104 0.9500 . ?
C104 C105 1.363(11) . ?
C105 H105 0.9500 . ?
C105 C106 1.393(11) . ?
C106 H106 0.9500 . ?
C106 C107 1.385(9) . ?
C107 C108 1.456(9) . ?
C107 N17 1.341(8) . ?
C108 H108 0.9500 . ?
C108 N18 1.275(8) . ?
C109 C110 1.398(8) . ?
C109 C114 1.391(8) . ?
C109 N18 1.415(7) . ?
C110 H110 0.9500 . ?
C110 C111 1.381(9) . ?
C111 H111 0.9500 . ?
C111 C112 1.399(10) . ?
C112 H112 0.9500 . ?
C112 C113 1.388(9) . ?
C113 C114 1.381(8) . ?
C113 Br12 1.888(6) . ?
C114 H114 0.9500 . ?
N1 Co1 2.019(5) . ?
N2 Co1 1.870(4) . ?
N3 Co1 2.016(5) . ?
N4 Co1 2.218(5) . ?
N5 Co1 1.939(5) . ?
N6 Co1 2.271(5) . ?
N7 Co2 2.098(5) . ?
N8 Co2 1.922(5) . ?
N9 Co2 2.063(5) . ?
N10 Co2 2.161(5) . ?
N11 Co2 1.957(5) . ?
N12 Co2 2.225(5) . ?
N13 Co3 2.230(5) . ?
N14 Co3 2.034(5) . ?
N15 Co3 2.195(4) . ?
N16 Co3 2.215(5) . ?
N17 Co3 2.015(5) . ?
N18 Co3 2.198(5) . ?
Cl1 O1 1.437(5) . ?
Cl1 O2 1.438(4) . ?
Cl1 O3 1.426(5) . ?
Cl1 O4 1.409(5) . ?
Cl2 O5 1.409(9) . ?
Cl2 O6 1.450(8) . ?
Cl2 O7 1.433(7) . ?
Cl2 O8 1.415(8) . ?
Cl2B O5B 1.417(16) . ?
Cl2B O6B 1.445(16) . ?
Cl2B O7B 1.414(14) . ?
Cl2B O8B 1.405(16) . ?
Cl3 O9 1.415(13) . ?
Cl3 O10 1.436(12) . ?
Cl3 O11 1.418(12) . ?
Cl3 O12 1.425(13) . ?
Cl3B O9B 1.402(13) . ?
Cl3B O10B 1.431(13) . ?
Cl3B O11B 1.441(14) . ?
Cl3B O12B 1.400(12) . ?
Cl4 O13 1.432(6) . ?
Cl4 O14 1.366(6) . ?
Cl4 O15 1.473(7) . ?
Cl4 O16 1.409(6) . ?
Cl5 O17 1.417(13) . ?
Cl5 O18 1.395(13) . ?
Cl5 O19 1.426(12) . ?
Cl5 O20 1.419(13) . ?
Cl5B O17B 1.430(16) . ?
Cl5B O18B 1.412(16) . ?
Cl5B O19B 1.428(15) . ?
Cl5B O20B 1.414(16) . ?
Cl6 O21 1.400(6) . ?
Cl6 O22 1.419(6) . ?
Cl6 O23 1.403(5) . ?
Cl6 O24 1.436(5) . ?
